data_7043047
loop_
_publ_author_name
'Ghadwal, Rajendra S.'
'Lamm, Jan-Hendrik'
'Rottschaefer, Dennis'
'Sch\"urmann, Christian J.'
'Demeshko, Serhiy'

_publ_section_title
;
 Facile Routes to Abnormal-NHC-Cobalt(II) Complexes
;
_journal_name_full 'Dalton Trans.'
_journal_paper_doi 10.1039/C7DT01778B
_journal_year 2017
_chemical_formula_moiety 'C45 H76 Co N4 Si4'
_chemical_formula_sum 'C45 H76 Co N4 Si4'
_chemical_formula_weight 844.38
_space_group_crystal_system triclinic
_space_group_IT_number 2
_space_group_name_Hall '-P 1'
_space_group_name_H-M_alt 'P -1'
_symmetry_space_group_name_Hall '-P 1'
_symmetry_space_group_name_H-M 'P -1'
_atom_sites_solution_hydrogens geom
_audit_creation_method SHELXL-2014/7
_audit_update_record
;
2016-09-07 deposited with the CCDC.
2017-05-19 downloaded from the CCDC.
;
_cell_angle_alpha 85.11(2)
_cell_angle_beta 79.66(2)
_cell_angle_gamma 89.90(2)
_cell_formula_units_Z 4
_cell_length_a 13.047(2)
_cell_length_b 19.641(2)
_cell_length_c 20.141(3)
_cell_measurement_reflns_used 9727
_cell_measurement_temperature 100(2)
_cell_measurement_theta_max 20.2775
_cell_measurement_theta_min 2.176
_cell_volume 5058.5(13)
_computing_cell_refinement 'SAINT V8.30C'
_computing_data_collection 'APEX2 v2012.2'
_computing_data_reduction 'SAINT V8.30C'
_computing_molecular_graphics 'XP Version 5.1'
_computing_publication_material 'XP Version 5.1'
_computing_structure_refinement 'SHELXL-2014/7 (Sheldrick, 2014)'
_computing_structure_solution 'SHELXT(G.M.Sheldrick,Acta Cryst.(2015)A71,3-8)'
_diffrn_ambient_temperature 100(2)
_diffrn_measured_fraction_theta_full 1.000
_diffrn_measured_fraction_theta_max 1.000
_diffrn_measurement_device_type 'Bruker Smart APEX II Quazar'
_diffrn_measurement_method 'omega scans'
_diffrn_radiation_type AgK\a
_diffrn_radiation_wavelength 0.56086
_diffrn_reflns_av_R_equivalents 0.0398
_diffrn_reflns_av_unetI/netI 0.0248
_diffrn_reflns_Laue_measured_fraction_full 1.000
_diffrn_reflns_Laue_measured_fraction_max 1.000
_diffrn_reflns_limit_h_max 15
_diffrn_reflns_limit_h_min -15
_diffrn_reflns_limit_k_max 23
_diffrn_reflns_limit_k_min -23
_diffrn_reflns_limit_l_max 24
_diffrn_reflns_limit_l_min -24
_diffrn_reflns_number 156211
_diffrn_reflns_point_group_measured_fraction_full 1.000
_diffrn_reflns_point_group_measured_fraction_max 1.000
_diffrn_reflns_theta_full 19.665
_diffrn_reflns_theta_max 19.751
_diffrn_reflns_theta_min 1.205
_diffrn_source 'INCOATEC Microsource'
_exptl_absorpt_coefficient_mu 0.247
_exptl_absorpt_correction_T_max 0.7445
_exptl_absorpt_correction_T_min 0.7255
_exptl_absorpt_correction_type multi-scan
_exptl_absorpt_process_details SADABS-2016/1
_exptl_crystal_colour green
_exptl_crystal_density_diffrn 1.109
_exptl_crystal_description Prism
_exptl_crystal_F_000 1828
_exptl_crystal_size_max 0.364
_exptl_crystal_size_mid 0.325
_exptl_crystal_size_min 0.162
_refine_diff_density_max 0.316
_refine_diff_density_min -0.300
_refine_diff_density_rms 0.044
_refine_ls_extinction_method none
_refine_ls_goodness_of_fit_ref 1.031
_refine_ls_hydrogen_treatment constr
_refine_ls_matrix_type full
_refine_ls_number_parameters 1140
_refine_ls_number_reflns 18549
_refine_ls_number_restraints 1098
_refine_ls_restrained_S_all 1.017
_refine_ls_R_factor_all 0.0406
_refine_ls_R_factor_gt 0.0299
_refine_ls_shift/su_max 0.003
_refine_ls_shift/su_mean 0.000
_refine_ls_structure_factor_coef Fsqd
_refine_ls_weighting_details 'w=1/[\s^2^(Fo^2^)+(0.0303P)^2^+3.0824P] where P=(Fo^2^+2Fc^2^)/3'
_refine_ls_weighting_scheme calc
_refine_ls_wR_factor_gt 0.0707
_refine_ls_wR_factor_ref 0.0769
_reflns_Friedel_coverage 0.000
_reflns_number_gt 15429
_reflns_number_total 18549
_reflns_threshold_expression 'I > 2\s(I)'
_cod_data_source_file c7dt01778b2.cif
_cod_data_source_block 4
_cod_original_cell_volume 5058.5(12)
_cod_database_code 7043047
_shelx_shelxl_version_number 2014/7
_shelx_space_group_comment
;
The symmetry employed for this shelxl refinement is uniquely defined
by the following loop, which should always be used as a source of
symmetry information in preference to the above space-group names.
They are only intended as comments.
;
_shelx_estimated_absorpt_t_min 0.915
_shelx_estimated_absorpt_t_max 0.961

loop_
_space_group_symop_operation_xyz
'x, y, z'
'-x, -y, -z'

loop_
_atom_site_label
_atom_site_type_symbol
_atom_site_fract_x
_atom_site_fract_y
_atom_site_fract_z
_atom_site_U_iso_or_equiv
_atom_site_adp_type
_atom_site_occupancy
_atom_site_site_symmetry_order
_atom_site_calc_flag
_atom_site_refinement_flags_posn
_atom_site_refinement_flags_adp
_atom_site_refinement_flags_occupancy
_atom_site_disorder_assembly
_atom_site_disorder_group
Co1 Co 0.69958(2) 0.86449(2) 0.24856(2) 0.01458(6) Uani 1 1 d . . . . .
Si1 Si 0.81719(4) 0.77075(3) 0.13979(2) 0.02214(11) Uani 1 1 d . . . . .
Si2 Si 0.80666(4) 0.92200(3) 0.10307(2) 0.02560(12) Uani 1 1 d . . . . .
Si3 Si 0.66482(3) 0.98247(2) 0.33869(2) 0.01790(10) Uani 1 1 d . . . . .
Si4 Si 0.86903(4) 0.90863(2) 0.33394(2) 0.01936(10) Uani 1 1 d . . . . .
Si5 Si 1.07629(4) 0.51626(2) 0.66030(2) 0.01748(10) Uani 1 1 d D . . . .
Si6 Si 1.27957(4) 0.58626(3) 0.66599(3) 0.02254(11) Uani 1 1 d D . . . .
N1 N 0.78392(11) 0.85173(7) 0.16045(7) 0.0205(3) Uani 1 1 d . . . . .
N2 N 0.74852(10) 0.91893(7) 0.31249(7) 0.0167(3) Uani 1 1 d . . . . .
N3 N 0.42779(10) 0.77601(7) 0.20633(7) 0.0141(3) Uani 1 1 d . . . . .
N4 N 0.46555(10) 0.79719(7) 0.30292(6) 0.0134(3) Uani 1 1 d . . . . .
N5 N 1.14684(10) 0.57922(7) 0.68595(7) 0.0186(3) Uani 1 1 d D . . . .
N7 N 0.85912(10) 0.70279(7) 0.69648(6) 0.0142(3) Uani 1 1 d . . . . .
N8 N 0.77153(10) 0.72516(7) 0.79393(7) 0.0154(3) Uani 1 1 d . . . . .
C1 C 0.55113(12) 0.82408(8) 0.25423(8) 0.0153(3) Uani 1 1 d . . . . .
C2 C 0.52303(12) 0.81012(8) 0.19462(8) 0.0153(3) Uani 1 1 d . . . . .
H2 H 0.5633 0.8222 0.1510 0.018 Uiso 1 1 calc R U . . .
C3 C 0.39345(12) 0.76746(8) 0.27353(8) 0.0147(3) Uani 1 1 d . . . . .
C4 C 0.44965(12) 0.80305(8) 0.37566(8) 0.0150(3) Uani 1 1 d . . . . .
C5 C 0.50776(13) 0.76124(9) 0.41463(8) 0.0187(4) Uani 1 1 d D U . . .
C6 C 0.5891(3) 0.71131(19) 0.3845(3) 0.0212(8) Uani 0.816(7) 1 d D U P A 1
H6 H 0.5920 0.7144 0.3343 0.025 Uiso 0.816(7) 1 calc R U P A 1
C7 C 0.56556(19) 0.63655(13) 0.41272(18) 0.0321(8) Uani 0.816(7) 1 d D U P A 1
H7A H 0.6205 0.6072 0.3914 0.048 Uiso 0.816(7) 1 calc R U P A 1
H7B H 0.5629 0.6326 0.4618 0.048 Uiso 0.816(7) 1 calc R U P A 1
H7C H 0.4983 0.6223 0.4029 0.048 Uiso 0.816(7) 1 calc R U P A 1
C8 C 0.6950(4) 0.7337(3) 0.3981(3) 0.0281(10) Uani 0.816(7) 1 d D U P A 1
H8A H 0.7486 0.7022 0.3791 0.042 Uiso 0.816(7) 1 calc R U P A 1
H8B H 0.7119 0.7800 0.3769 0.042 Uiso 0.816(7) 1 calc R U P A 1
H8C H 0.6924 0.7331 0.4471 0.042 Uiso 0.816(7) 1 calc R U P A 1
C6' C 0.6054(13) 0.7246(9) 0.3798(16) 0.021(3) Uani 0.184(7) 1 d D U P A 2
H6' H 0.6306 0.7502 0.3348 0.025 Uiso 0.184(7) 1 calc R U P A 2
C7' C 0.5676(9) 0.6539(6) 0.3671(9) 0.036(3) Uani 0.184(7) 1 d D U P A 2
H7'A H 0.5096 0.6590 0.3422 0.054 Uiso 0.184(7) 1 calc R U P A 2
H7'B H 0.6248 0.6302 0.3404 0.054 Uiso 0.184(7) 1 calc R U P A 2
H7'C H 0.5442 0.6272 0.4105 0.054 Uiso 0.184(7) 1 calc R U P A 2
C8' C 0.6924(19) 0.7206(13) 0.4170(11) 0.027(4) Uani 0.184(7) 1 d . U P A 2
H8'A H 0.7140 0.7669 0.4239 0.040 Uiso 0.184(7) 1 calc R U P A 2
H8'B H 0.6704 0.6947 0.4610 0.040 Uiso 0.184(7) 1 calc R U P A 2
H8'C H 0.7511 0.6977 0.3908 0.040 Uiso 0.184(7) 1 calc R U P A 2
C9 C 0.48514(13) 0.76333(9) 0.48460(9) 0.0224(4) Uani 1 1 d . . . . .
H9 H 0.5239 0.7360 0.5122 0.027 Uiso 1 1 calc R U . . .
C10 C 0.40758(13) 0.80430(9) 0.51448(9) 0.0223(4) Uani 1 1 d . . . . .
H10 H 0.3917 0.8039 0.5624 0.027 Uiso 1 1 calc R U . . .
C11 C 0.35289(13) 0.84588(9) 0.47508(8) 0.0197(4) Uani 1 1 d . . . . .
H11 H 0.3008 0.8747 0.4964 0.024 Uiso 1 1 calc R U . . .
C12 C 0.37223(12) 0.84669(8) 0.40455(8) 0.0165(3) Uani 1 1 d . . . . .
C13 C 0.30701(13) 0.89312(9) 0.36487(9) 0.0217(4) Uani 1 1 d . . . . .
H13 H 0.3334 0.8904 0.3154 0.026 Uiso 1 1 calc R U . . .
C14 C 0.31516(15) 0.96761(9) 0.38094(10) 0.0301(4) Uani 1 1 d . . . . .
H14A H 0.3885 0.9822 0.3717 0.045 Uiso 1 1 calc R U . . .
H14B H 0.2861 0.9715 0.4288 0.045 Uiso 1 1 calc R U . . .
H14C H 0.2761 0.9967 0.3526 0.045 Uiso 1 1 calc R U . . .
C15 C 0.19175(14) 0.87080(10) 0.38075(11) 0.0311(4) Uani 1 1 d . . . . .
H15A H 0.1535 0.8969 0.3496 0.047 Uiso 1 1 calc R U . . .
H15B H 0.1621 0.8794 0.4275 0.047 Uiso 1 1 calc R U . . .
H15C H 0.1861 0.8219 0.3753 0.047 Uiso 1 1 calc R U . . .
C16 C 0.29970(12) 0.72808(8) 0.30748(8) 0.0165(3) Uani 1 1 d . . . . .
C17 C 0.30160(13) 0.68695(9) 0.36734(9) 0.0217(4) Uani 1 1 d . . . . .
H17 H 0.3626 0.6859 0.3870 0.026 Uiso 1 1 calc R U . . .
C18 C 0.21537(14) 0.64771(9) 0.39828(9) 0.0251(4) Uani 1 1 d . . . . .
H18 H 0.2172 0.6204 0.4393 0.030 Uiso 1 1 calc R U . . .
C19 C 0.12687(14) 0.64811(9) 0.36977(9) 0.0254(4) Uani 1 1 d . . . . .
H19 H 0.0682 0.6206 0.3907 0.030 Uiso 1 1 calc R U . . .
C20 C 0.12369(13) 0.68861(9) 0.31065(9) 0.0242(4) Uani 1 1 d . . . . .
H20 H 0.0626 0.6889 0.2911 0.029 Uiso 1 1 calc R U . . .
C21 C 0.20895(13) 0.72886(9) 0.27953(9) 0.0196(4) Uani 1 1 d . . . . .
H21 H 0.2057 0.7570 0.2392 0.024 Uiso 1 1 calc R U . . .
C22 C 0.37805(12) 0.75158(8) 0.15401(8) 0.0158(3) Uani 1 1 d . . . . .
C23 C 0.38879(13) 0.68306(9) 0.14115(8) 0.0195(4) Uani 1 1 d . . . . .
C24 C 0.45211(15) 0.63313(9) 0.17843(9) 0.0255(4) Uani 1 1 d . . . . .
H24 H 0.4833 0.6587 0.2109 0.031 Uiso 1 1 calc R U . . .
C25 C 0.54149(16) 0.60374(10) 0.12958(10) 0.0332(5) Uani 1 1 d . . . . .
H25A H 0.5129 0.5765 0.0985 0.050 Uiso 1 1 calc R U . . .
H25B H 0.5843 0.5747 0.1554 0.050 Uiso 1 1 calc R U . . .
H25C H 0.5845 0.6412 0.1036 0.050 Uiso 1 1 calc R U . . .
C26 C 0.38269(17) 0.57580(10) 0.21952(10) 0.0363(5) Uani 1 1 d . . . . .
H26A H 0.3521 0.5493 0.1887 0.054 Uiso 1 1 calc R U . . .
H26B H 0.3269 0.5957 0.2510 0.054 Uiso 1 1 calc R U . . .
H26C H 0.4246 0.5458 0.2451 0.054 Uiso 1 1 calc R U . . .
C27 C 0.33697(15) 0.66121(9) 0.09173(9) 0.0265(4) Uani 1 1 d . . . . .
H27 H 0.3416 0.6148 0.0817 0.032 Uiso 1 1 calc R U . . .
C28 C 0.27920(15) 0.70580(10) 0.05716(10) 0.0310(4) Uani 1 1 d . . . . .
H28 H 0.2443 0.6897 0.0239 0.037 Uiso 1 1 calc R U . . .
C29 C 0.27167(14) 0.77346(10) 0.07039(9) 0.0258(4) Uani 1 1 d . . . . .
H29 H 0.2325 0.8036 0.0455 0.031 Uiso 1 1 calc R U . . .
C30 C 0.32049(13) 0.79833(9) 0.11953(8) 0.0188(4) Uani 1 1 d . . . . .
C31 C 0.30977(14) 0.87287(9) 0.13430(9) 0.0245(4) Uani 1 1 d . . . . .
H31 H 0.3370 0.8781 0.1770 0.029 Uiso 1 1 calc R U . . .
C32 C 0.19608(17) 0.89549(11) 0.14544(13) 0.0458(6) Uani 1 1 d . . . . .
H32A H 0.1693 0.8947 0.1030 0.069 Uiso 1 1 calc R U . . .
H32B H 0.1918 0.9420 0.1599 0.069 Uiso 1 1 calc R U . . .
H32C H 0.1543 0.8643 0.1805 0.069 Uiso 1 1 calc R U . . .
C33 C 0.37628(18) 0.91823(10) 0.07750(11) 0.0395(5) Uani 1 1 d . . . . .
H33A H 0.4493 0.9045 0.0731 0.059 Uiso 1 1 calc R U . . .
H33B H 0.3702 0.9660 0.0881 0.059 Uiso 1 1 calc R U . . .
H33C H 0.3520 0.9133 0.0348 0.059 Uiso 1 1 calc R U . . .
C34 C 0.75767(16) 0.70494(10) 0.20862(9) 0.0303(4) Uani 1 1 d . . . . .
H34A H 0.6816 0.7064 0.2139 0.045 Uiso 1 1 calc R U . . .
H34B H 0.7787 0.7145 0.2513 0.045 Uiso 1 1 calc R U . . .
H34C H 0.7816 0.6595 0.1967 0.045 Uiso 1 1 calc R U . . .
C35 C 0.96123(15) 0.75463(12) 0.12609(10) 0.0370(5) Uani 1 1 d . . . . .
H35A H 0.9743 0.7077 0.1139 0.056 Uiso 1 1 calc R U . . .
H35B H 0.9875 0.7610 0.1678 0.056 Uiso 1 1 calc R U . . .
H35C H 0.9969 0.7868 0.0894 0.056 Uiso 1 1 calc R U . . .
C36 C 0.77035(15) 0.74825(10) 0.06106(9) 0.0290(4) Uani 1 1 d . . . . .
H36A H 0.8029 0.7793 0.0224 0.044 Uiso 1 1 calc R U . . .
H36B H 0.6945 0.7526 0.0674 0.044 Uiso 1 1 calc R U . . .
H36C H 0.7893 0.7011 0.0524 0.044 Uiso 1 1 calc R U . . .
C37 C 0.8354(2) 1.00193(11) 0.14129(11) 0.0464(6) Uani 1 1 d . . . . .
H37A H 0.9057 0.9996 0.1522 0.070 Uiso 1 1 calc R U . . .
H37B H 0.7845 1.0064 0.1828 0.070 Uiso 1 1 calc R U . . .
H37C H 0.8312 1.0416 0.1089 0.070 Uiso 1 1 calc R U . . .
C38 C 0.92168(17) 0.91291(11) 0.03349(10) 0.0392(5) Uani 1 1 d . . . . .
H38A H 0.9129 0.8714 0.0112 0.059 Uiso 1 1 calc R U . . .
H38B H 0.9856 0.9098 0.0527 0.059 Uiso 1 1 calc R U . . .
H38C H 0.9265 0.9528 0.0003 0.059 Uiso 1 1 calc R U . . .
C39 C 0.68983(18) 0.93949(12) 0.06242(11) 0.0438(6) Uani 1 1 d . . . . .
H39A H 0.7054 0.9778 0.0275 0.066 Uiso 1 1 calc R U . . .
H39B H 0.6308 0.9510 0.0968 0.066 Uiso 1 1 calc R U . . .
H39C H 0.6722 0.8988 0.0416 0.066 Uiso 1 1 calc R U . . .
C40 C 0.58880(14) 0.96009(10) 0.42591(9) 0.0277(4) Uani 1 1 d . . . . .
H40A H 0.5352 0.9944 0.4367 0.042 Uiso 1 1 calc R U . . .
H40B H 0.6358 0.9591 0.4588 0.042 Uiso 1 1 calc R U . . .
H40C H 0.5556 0.9151 0.4279 0.042 Uiso 1 1 calc R U . . .
C41 C 0.73110(15) 1.06602(9) 0.34370(11) 0.0317(5) Uani 1 1 d . . . . .
H41A H 0.7722 1.0812 0.2993 0.047 Uiso 1 1 calc R U . . .
H41B H 0.7772 1.0603 0.3772 0.047 Uiso 1 1 calc R U . . .
H41C H 0.6786 1.1003 0.3573 0.047 Uiso 1 1 calc R U . . .
C42 C 0.57369(14) 1.00028(10) 0.27704(10) 0.0280(4) Uani 1 1 d . . . . .
H42A H 0.6142 1.0118 0.2316 0.042 Uiso 1 1 calc R U . . .
H42B H 0.5290 1.0387 0.2907 0.042 Uiso 1 1 calc R U . . .
H42C H 0.5303 0.9597 0.2768 0.042 Uiso 1 1 calc R U . . .
C43 C 0.86413(16) 0.90756(13) 0.42777(10) 0.0399(5) Uani 1 1 d . . . . .
H43A H 0.9341 0.8995 0.4379 0.060 Uiso 1 1 calc R U . . .
H43B H 0.8167 0.8710 0.4512 0.060 Uiso 1 1 calc R U . . .
H43C H 0.8391 0.9516 0.4432 0.060 Uiso 1 1 calc R U . . .
C44 C 0.96638(14) 0.97688(10) 0.29309(11) 0.0348(5) Uani 1 1 d . . . . .
H44A H 0.9889 0.9696 0.2451 0.052 Uiso 1 1 calc R U . . .
H44B H 1.0268 0.9748 0.3159 0.052 Uiso 1 1 calc R U . . .
H44C H 0.9342 1.0218 0.2969 0.052 Uiso 1 1 calc R U . . .
C45 C 0.92945(14) 0.82699(10) 0.30670(11) 0.0307(4) Uani 1 1 d . . . . .
H45A H 0.9351 0.8264 0.2576 0.046 Uiso 1 1 calc R U . . .
H45B H 0.8859 0.7883 0.3297 0.046 Uiso 1 1 calc R U . . .
H45C H 0.9990 0.8234 0.3186 0.046 Uiso 1 1 calc R U . . .
C51 C 0.92063(12) 0.67716(8) 0.74424(8) 0.0155(3) Uani 1 1 d . . . . .
C52 C 0.86191(12) 0.69217(8) 0.80431(8) 0.0168(3) Uani 1 1 d . . . . .
H52 H 0.8806 0.6814 0.8474 0.020 Uiso 1 1 calc R U . . .
C53 C 0.77111(12) 0.73257(8) 0.72709(8) 0.0149(3) Uani 1 1 d . . . . .
C54 C 0.88151(12) 0.69643(8) 0.62397(8) 0.0145(3) Uani 1 1 d . . . . .
C55 C 0.96098(12) 0.73748(9) 0.58427(8) 0.0183(3) Uani 1 1 d D U . . .
C56 C 1.0287(3) 0.7862(2) 0.6133(3) 0.0222(10) Uani 0.826(10) 1 d D U P B 1
H56 H 1.0074 0.7817 0.6637 0.027 Uiso 0.826(10) 1 calc R U P B 1
C57 C 1.0175(2) 0.86125(14) 0.5881(2) 0.0339(9) Uani 0.826(10) 1 d D U P B 1
H57A H 1.0627 0.8899 0.6084 0.051 Uiso 0.826(10) 1 calc R U P B 1
H57B H 1.0377 0.8668 0.5387 0.051 Uiso 0.826(10) 1 calc R U P B 1
H57C H 0.9449 0.8750 0.6011 0.051 Uiso 0.826(10) 1 calc R U P B 1
C58 C 1.1419(3) 0.7643(3) 0.5959(3) 0.0288(10) Uani 0.826(10) 1 d D U P B 1
H58A H 1.1864 0.7952 0.6143 0.043 Uiso 0.826(10) 1 calc R U P B 1
H58B H 1.1488 0.7175 0.6157 0.043 Uiso 0.826(10) 1 calc R U P B 1
H58C H 1.1633 0.7660 0.5466 0.043 Uiso 0.826(10) 1 calc R U P B 1
C56' C 1.0387(13) 0.7758(11) 0.6175(15) 0.022(4) Uani 0.174(10) 1 d D U P B 2
H56' H 1.0412 0.7510 0.6627 0.027 Uiso 0.174(10) 1 calc R U P B 2
C57' C 0.9967(12) 0.8467(8) 0.6293(14) 0.044(5) Uani 0.174(10) 1 d D U P B 2
H57X H 0.9262 0.8429 0.6562 0.066 Uiso 0.174(10) 1 calc R U P B 2
H57Y H 1.0421 0.8708 0.6537 0.066 Uiso 0.174(10) 1 calc R U P B 2
H57Z H 0.9947 0.8723 0.5856 0.066 Uiso 0.174(10) 1 calc R U P B 2
C58' C 1.1479(14) 0.7777(13) 0.5761(11) 0.029(4) Uani 0.174(10) 1 d D U P B 2
H58X H 1.1716 0.7309 0.5699 0.043 Uiso 0.174(10) 1 calc R U P B 2
H58Y H 1.1477 0.8025 0.5318 0.043 Uiso 0.174(10) 1 calc R U P B 2
H58Z H 1.1951 0.8010 0.5998 0.043 Uiso 0.174(10) 1 calc R U P B 2
C59 C 0.97466(13) 0.73598(9) 0.51422(9) 0.0215(4) Uani 1 1 d . . . . .
H59 H 1.0282 0.7632 0.4861 0.026 Uiso 1 1 calc R U . . .
C60 C 0.91172(13) 0.69567(9) 0.48500(9) 0.0216(4) Uani 1 1 d . . . . .
H60 H 0.9207 0.6964 0.4371 0.026 Uiso 1 1 calc R U . . .
C61 C 0.83591(13) 0.65437(9) 0.52514(8) 0.0198(4) Uani 1 1 d . . . . .
H61 H 0.7944 0.6259 0.5044 0.024 Uiso 1 1 calc R U . . .
C62 C 0.81861(12) 0.65337(8) 0.59571(8) 0.0162(3) Uani 1 1 d . . . . .
C63 C 0.73261(13) 0.60659(9) 0.63607(9) 0.0212(4) Uani 1 1 d . . . . .
H63 H 0.7339 0.6083 0.6854 0.025 Uiso 1 1 calc R U . . .
C64 C 0.62466(14) 0.62932(10) 0.62280(10) 0.0305(4) Uani 1 1 d . . . . .
H64A H 0.6190 0.6222 0.5760 0.046 Uiso 1 1 calc R U . . .
H64B H 0.6157 0.6779 0.6299 0.046 Uiso 1 1 calc R U . . .
H64C H 0.5705 0.6024 0.6541 0.046 Uiso 1 1 calc R U . . .
C65 C 0.74877(15) 0.53248(9) 0.61844(10) 0.0286(4) Uani 1 1 d . . . . .
H65A H 0.7408 0.5292 0.5713 0.043 Uiso 1 1 calc R U . . .
H65B H 0.6969 0.5028 0.6486 0.043 Uiso 1 1 calc R U . . .
H65C H 0.8189 0.5181 0.6241 0.043 Uiso 1 1 calc R U . . .
C66 C 0.69455(12) 0.77187(8) 0.69427(8) 0.0167(3) Uani 1 1 d . . . . .
C67 C 0.72743(13) 0.81206(9) 0.63380(9) 0.0214(4) Uani 1 1 d . . . . .
H67 H 0.7988 0.8126 0.6130 0.026 Uiso 1 1 calc R U . . .
C68 C 0.65701(14) 0.85124(9) 0.60377(9) 0.0260(4) Uani 1 1 d . . . . .
H68 H 0.6802 0.8782 0.5623 0.031 Uiso 1 1 calc R U . . .
C69 C 0.55328(14) 0.85121(9) 0.63395(10) 0.0258(4) Uani 1 1 d . . . . .
H69 H 0.5052 0.8785 0.6136 0.031 Uiso 1 1 calc R U . . .
C70 C 0.51965(13) 0.81156(9) 0.69371(10) 0.0257(4) Uani 1 1 d . . . . .
H70 H 0.4482 0.8115 0.7143 0.031 Uiso 1 1 calc R U . . .
C71 C 0.58912(13) 0.77177(9) 0.72407(9) 0.0209(4) Uani 1 1 d . . . . .
H71 H 0.5651 0.7444 0.7651 0.025 Uiso 1 1 calc R U . . .
C72 C 0.69422(12) 0.74882(9) 0.84778(8) 0.0174(3) Uani 1 1 d . . . . .
C73 C 0.69470(13) 0.81762(9) 0.85942(8) 0.0213(4) Uani 1 1 d . . . . .
C74 C 0.77391(15) 0.86892(9) 0.81884(9) 0.0261(4) Uani 1 1 d . . . . .
H74 H 0.8192 0.8444 0.7833 0.031 Uiso 1 1 calc R U . . .
C75 C 0.72124(18) 0.92718(10) 0.78289(11) 0.0395(5) Uani 1 1 d . . . . .
H75A H 0.7745 0.9586 0.7565 0.059 Uiso 1 1 calc R U . . .
H75B H 0.6757 0.9519 0.8166 0.059 Uiso 1 1 calc R U . . .
H75C H 0.6798 0.9084 0.7526 0.059 Uiso 1 1 calc R U . . .
C76 C 0.84392(16) 0.89654(10) 0.86409(10) 0.0339(5) Uani 1 1 d . . . . .
H76A H 0.8960 0.9282 0.8367 0.051 Uiso 1 1 calc R U . . .
H76B H 0.8792 0.8585 0.8848 0.051 Uiso 1 1 calc R U . . .
H76C H 0.8014 0.9207 0.8997 0.051 Uiso 1 1 calc R U . . .
C77 C 0.61862(15) 0.83834(10) 0.91136(10) 0.0299(4) Uani 1 1 d . . . . .
H77 H 0.6158 0.8850 0.9206 0.036 Uiso 1 1 calc R U . . .
C78 C 0.54719(16) 0.79219(11) 0.94958(10) 0.0346(5) Uani 1 1 d . . . . .
H78 H 0.4959 0.8074 0.9847 0.041 Uiso 1 1 calc R U . . .
C79 C 0.54983(15) 0.72429(10) 0.93706(10) 0.0306(4) Uani 1 1 d . . . . .
H79 H 0.5007 0.6931 0.9641 0.037 Uiso 1 1 calc R U . . .
C80 C 0.62317(13) 0.70052(9) 0.88544(9) 0.0227(4) Uani 1 1 d D U . . .
C81 C 0.62323(15) 0.62568(9) 0.87154(10) 0.0286(4) Uani 0.56(3) 1 d D U P C 1
H81 H 0.6706 0.6205 0.8274 0.034 Uiso 0.56(3) 1 calc R U P C 1
C82 C 0.6656(12) 0.5822(6) 0.9278(6) 0.050(2) Uani 0.56(3) 1 d D U P C 1
H82A H 0.6655 0.5340 0.9187 0.075 Uiso 0.56(3) 1 calc R U P C 1
H82B H 0.7369 0.5972 0.9288 0.075 Uiso 0.56(3) 1 calc R U P C 1
H82C H 0.6212 0.5879 0.9717 0.075 Uiso 0.56(3) 1 calc R U P C 1
C83 C 0.5141(7) 0.6014(7) 0.8661(8) 0.054(3) Uani 0.56(3) 1 d D U P C 1
H83A H 0.5160 0.5532 0.8571 0.081 Uiso 0.56(3) 1 calc R U P C 1
H83B H 0.4663 0.6070 0.9087 0.081 Uiso 0.56(3) 1 calc R U P C 1
H83C H 0.4899 0.6286 0.8289 0.081 Uiso 0.56(3) 1 calc R U P C 1
C81' C 0.62323(15) 0.62568(9) 0.87154(10) 0.0286(4) Uani 0.44(3) 1 d D U P C 2
H81' H 0.6861 0.6187 0.8364 0.034 Uiso 0.44(3) 1 calc R U P C 2
C82' C 0.6318(13) 0.5776(7) 0.9333(7) 0.046(3) Uani 0.44(3) 1 d D U P C 2
H82X H 0.6315 0.5302 0.9214 0.070 Uiso 0.44(3) 1 calc R U P C 2
H82Y H 0.6969 0.5871 0.9488 0.070 Uiso 0.44(3) 1 calc R U P C 2
H82Z H 0.5726 0.5843 0.9695 0.070 Uiso 0.44(3) 1 calc R U P C 2
C83' C 0.5272(10) 0.6061(7) 0.8423(9) 0.043(3) Uani 0.44(3) 1 d D U P C 2
H83X H 0.5220 0.6373 0.8025 0.064 Uiso 0.44(3) 1 calc R U P C 2
H83Y H 0.5341 0.5592 0.8293 0.064 Uiso 0.44(3) 1 calc R U P C 2
H83Z H 0.4643 0.6094 0.8767 0.064 Uiso 0.44(3) 1 calc R U P C 2
C84 C 0.94877(14) 0.50062(10) 0.71964(10) 0.0273(4) Uani 1 1 d D . . . .
H84A H 0.9081 0.5426 0.7205 0.041 Uiso 1 1 calc R U . . .
H84B H 0.9617 0.4868 0.7653 0.041 Uiso 1 1 calc R U . . .
H84C H 0.9099 0.4643 0.7042 0.041 Uiso 1 1 calc R U . . .
C85 C 1.05172(15) 0.53777(10) 0.57216(9) 0.0281(4) Uani 1 1 d D . . . .
H85A H 1.1179 0.5385 0.5401 0.042 Uiso 1 1 calc R U . . .
H85B H 1.0195 0.5828 0.5693 0.042 Uiso 1 1 calc R U . . .
H85C H 1.0049 0.5033 0.5610 0.042 Uiso 1 1 calc R U . . .
C86 C 1.14256(15) 0.43138(9) 0.65869(11) 0.0307(4) Uani 1 1 d D . . . .
H86A H 1.0981 0.3977 0.6438 0.046 Uiso 1 1 calc R U . . .
H86B H 1.1548 0.4163 0.7042 0.046 Uiso 1 1 calc R U . . .
H86C H 1.2093 0.4358 0.6272 0.046 Uiso 1 1 calc R U . . .
C87 C 1.33062(16) 0.57889(14) 0.57370(11) 0.0479(6) Uani 1 1 d D . . . .
H87A H 1.3033 0.6162 0.5467 0.072 Uiso 1 1 calc R U . . .
H87B H 1.3083 0.5350 0.5610 0.072 Uiso 1 1 calc R U . . .
H87C H 1.4069 0.5817 0.5652 0.072 Uiso 1 1 calc R U . . .
C88 C 1.34781(16) 0.52034(11) 0.71486(13) 0.0426(6) Uani 1 1 d D . . . .
H88A H 1.3204 0.4748 0.7107 0.064 Uiso 1 1 calc R U . . .
H88B H 1.3359 0.5295 0.7627 0.064 Uiso 1 1 calc R U . . .
H88C H 1.4227 0.5224 0.6967 0.064 Uiso 1 1 calc R U . . .
C89 C 1.32758(15) 0.67045(10) 0.68604(12) 0.0376(5) Uani 1 1 d D . . . .
H89A H 1.4039 0.6720 0.6755 0.056 Uiso 1 1 calc R U . . .
H89B H 1.3042 0.6761 0.7343 0.056 Uiso 1 1 calc R U . . .
H89C H 1.2998 0.7074 0.6588 0.056 Uiso 1 1 calc R U . . .
Co2 Co 1.06611(2) 0.63689(2) 0.74869(2) 0.01557(6) Uani 1 1 d D . . . .
N6 N 1.1053(12) 0.6453(4) 0.8355(4) 0.0203(10) Uani 0.520(3) 1 d D U P D 1
Si7 Si 1.0831(2) 0.57425(13) 0.89100(13) 0.0231(5) Uani 0.520(3) 1 d D U P D 1
C90 C 1.1457(4) 0.5792(2) 0.9675(2) 0.0444(12) Uani 0.520(3) 1 d D U P D 1
H90A H 1.1304 0.5371 0.9975 0.067 Uiso 0.520(3) 1 calc R U P D 1
H90B H 1.2213 0.5848 0.9532 0.067 Uiso 0.520(3) 1 calc R U P D 1
H90C H 1.1181 0.6184 0.9918 0.067 Uiso 0.520(3) 1 calc R U P D 1
C91 C 0.9399(3) 0.5600(2) 0.9226(2) 0.0436(12) Uani 0.520(3) 1 d D U P D 1
H91A H 0.9289 0.5190 0.9544 0.065 Uiso 0.520(3) 1 calc R U P D 1
H91B H 0.9110 0.5996 0.9457 0.065 Uiso 0.520(3) 1 calc R U P D 1
H91C H 0.9050 0.5541 0.8842 0.065 Uiso 0.520(3) 1 calc R U P D 1
C92 C 1.1372(4) 0.4949(2) 0.8533(2) 0.0431(12) Uani 0.520(3) 1 d D U P D 1
H92A H 1.1223 0.4558 0.8873 0.065 Uiso 0.520(3) 1 calc R U P D 1
H92B H 1.1049 0.4871 0.8143 0.065 Uiso 0.520(3) 1 calc R U P D 1
H92C H 1.2128 0.5003 0.8387 0.065 Uiso 0.520(3) 1 calc R U P D 1
Si8 Si 1.1358(6) 0.7256(3) 0.8533(4) 0.0266(8) Uani 0.520(3) 1 d D U P D 1
C93 C 1.0510(8) 0.7512(4) 0.9325(5) 0.0378(19) Uani 0.520(3) 1 d D U P D 1
H93A H 1.0707 0.7974 0.9411 0.057 Uiso 0.520(3) 1 calc R U P D 1
H93B H 0.9779 0.7506 0.9270 0.057 Uiso 0.520(3) 1 calc R U P D 1
H93C H 1.0600 0.7190 0.9709 0.057 Uiso 0.520(3) 1 calc R U P D 1
C94 C 1.2746(7) 0.7341(4) 0.8652(5) 0.0373(18) Uani 0.520(3) 1 d D U P D 1
H94A H 1.2879 0.7809 0.8753 0.056 Uiso 0.520(3) 1 calc R U P D 1
H94B H 1.2867 0.7020 0.9029 0.056 Uiso 0.520(3) 1 calc R U P D 1
H94C H 1.3216 0.7238 0.8237 0.056 Uiso 0.520(3) 1 calc R U P D 1
C95 C 1.1191(12) 0.7919(8) 0.7842(7) 0.0321(16) Uani 0.520(3) 1 d D U P D 1
H95A H 1.1374 0.8370 0.7965 0.048 Uiso 0.520(3) 1 calc R U P D 1
H95B H 1.1647 0.7819 0.7420 0.048 Uiso 0.520(3) 1 calc R U P D 1
H95C H 1.0464 0.7918 0.7778 0.048 Uiso 0.520(3) 1 calc R U P D 1
N6' N 1.1032(13) 0.6609(4) 0.8351(5) 0.0203(10) Uani 0.480(3) 1 d D U P D 2
Si7' Si 1.0999(2) 0.59503(14) 0.89810(15) 0.0240(5) Uani 0.480(3) 1 d D U P D 2
C90' C 1.2287(3) 0.5766(2) 0.9241(2) 0.0367(11) Uani 0.480(3) 1 d D U P D 2
H90X H 1.2204 0.5389 0.9598 0.044 Uiso 0.480(3) 1 calc R U P D 2
H90Y H 1.2789 0.5640 0.8850 0.044 Uiso 0.480(3) 1 calc R U P D 2
H90Z H 1.2542 0.6175 0.9412 0.044 Uiso 0.480(3) 1 calc R U P D 2
C91' C 1.0576(4) 0.5131(2) 0.8697(2) 0.0372(12) Uani 0.480(3) 1 d D U P D 2
H91X H 1.0563 0.4765 0.9061 0.045 Uiso 0.480(3) 1 calc R U P D 2
H91Y H 0.9878 0.5183 0.8585 0.045 Uiso 0.480(3) 1 calc R U P D 2
H91Z H 1.1066 0.5016 0.8295 0.045 Uiso 0.480(3) 1 calc R U P D 2
C92' C 1.0033(4) 0.6109(2) 0.9761(2) 0.0424(13) Uani 0.480(3) 1 d D U P D 2
H92X H 1.0037 0.5726 1.0105 0.064 Uiso 0.480(3) 1 calc R U P D 2
H92Y H 1.0223 0.6532 0.9937 0.064 Uiso 0.480(3) 1 calc R U P D 2
H92Z H 0.9335 0.6152 0.9647 0.064 Uiso 0.480(3) 1 calc R U P D 2
Si8' Si 1.1358(7) 0.7420(3) 0.8484(4) 0.0266(8) Uani 0.480(3) 1 d D U P D 2
C93' C 1.0649(9) 0.7747(4) 0.9293(5) 0.0330(19) Uani 0.480(3) 1 d D U P D 2
H93X H 1.0886 0.8214 0.9324 0.050 Uiso 0.480(3) 1 calc R U P D 2
H93Y H 0.9898 0.7745 0.9292 0.050 Uiso 0.480(3) 1 calc R U P D 2
H93Z H 1.0793 0.7452 0.9681 0.050 Uiso 0.480(3) 1 calc R U P D 2
C94' C 1.2777(7) 0.7585(5) 0.8510(6) 0.042(2) Uani 0.480(3) 1 d D U P D 2
H94X H 1.2876 0.8064 0.8588 0.063 Uiso 0.480(3) 1 calc R U P D 2
H94Y H 1.2985 0.7288 0.8878 0.063 Uiso 0.480(3) 1 calc R U P D 2
H94Z H 1.3206 0.7488 0.8078 0.063 Uiso 0.480(3) 1 calc R U P D 2
C95' C 1.1018(13) 0.8038(8) 0.7803(8) 0.0321(16) Uani 0.480(3) 1 d D U P D 2
H95X H 1.1209 0.8503 0.7884 0.048 Uiso 0.480(3) 1 calc R U P D 2
H95Y H 1.1400 0.7925 0.7362 0.048 Uiso 0.480(3) 1 calc R U P D 2
H95Z H 1.0267 0.8012 0.7806 0.048 Uiso 0.480(3) 1 calc R U P D 2

loop_
_atom_site_aniso_label
_atom_site_aniso_U_11
_atom_site_aniso_U_22
_atom_site_aniso_U_33
_atom_site_aniso_U_23
_atom_site_aniso_U_13
_atom_site_aniso_U_12
Co1 0.01288(11) 0.01752(12) 0.01340(11) -0.00281(9) -0.00180(8) -0.00156(9)
Si1 0.0207(2) 0.0280(3) 0.0170(2) -0.0047(2) -0.00018(19) 0.0032(2)
Si2 0.0305(3) 0.0275(3) 0.0172(2) 0.0002(2) -0.0008(2) -0.0079(2)
Si3 0.0152(2) 0.0187(2) 0.0202(2) -0.00620(19) -0.00216(18) -0.00025(18)
Si4 0.0149(2) 0.0235(3) 0.0209(2) -0.0052(2) -0.00506(19) 0.00067(19)
Si5 0.0162(2) 0.0182(2) 0.0194(2) -0.00501(19) -0.00541(18) 0.00266(18)
Si6 0.0140(2) 0.0253(3) 0.0293(3) -0.0084(2) -0.0034(2) 0.00196(19)
N1 0.0192(7) 0.0262(8) 0.0153(7) -0.0027(6) -0.0006(6) -0.0019(6)
N2 0.0148(7) 0.0186(7) 0.0175(7) -0.0045(6) -0.0039(6) 0.0000(6)
N3 0.0140(7) 0.0150(7) 0.0140(7) -0.0026(5) -0.0035(5) -0.0009(5)
N4 0.0123(7) 0.0153(7) 0.0128(7) -0.0027(5) -0.0025(5) 0.0012(5)
N5 0.0154(7) 0.0191(7) 0.0223(8) -0.0051(6) -0.0044(6) 0.0027(6)
N7 0.0124(7) 0.0163(7) 0.0133(7) -0.0023(5) -0.0006(5) -0.0003(5)
N8 0.0146(7) 0.0159(7) 0.0151(7) -0.0024(6) -0.0006(5) 0.0021(5)
C1 0.0139(8) 0.0145(8) 0.0167(8) -0.0015(6) -0.0005(6) 0.0024(6)
C2 0.0150(8) 0.0152(8) 0.0152(8) -0.0005(6) -0.0015(6) -0.0009(6)
C3 0.0147(8) 0.0147(8) 0.0155(8) -0.0036(6) -0.0040(6) 0.0026(6)
C4 0.0133(8) 0.0186(8) 0.0134(8) -0.0032(6) -0.0027(6) -0.0033(6)
C5 0.0162(8) 0.0229(9) 0.0179(9) -0.0030(7) -0.0048(7) 0.0011(7)
C6 0.0173(15) 0.0271(19) 0.0204(16) -0.0034(16) -0.0062(13) 0.0051(12)
C7 0.0230(12) 0.0248(13) 0.048(2) -0.0053(13) -0.0045(12) 0.0048(10)
C8 0.0188(14) 0.028(2) 0.036(3) 0.0034(16) -0.0047(17) 0.0037(13)
C6' 0.019(4) 0.019(4) 0.025(5) -0.003(4) -0.002(4) 0.006(3)
C7' 0.028(5) 0.027(5) 0.056(8) -0.013(5) -0.012(5) 0.008(4)
C8' 0.020(5) 0.030(8) 0.029(8) -0.003(6) -0.004(5) 0.006(5)
C9 0.0235(9) 0.0272(10) 0.0176(9) -0.0002(7) -0.0080(7) 0.0014(7)
C10 0.0231(9) 0.0284(10) 0.0146(9) -0.0028(7) -0.0012(7) -0.0041(8)
C11 0.0184(9) 0.0212(9) 0.0182(9) -0.0052(7) 0.0021(7) -0.0013(7)
C12 0.0134(8) 0.0170(8) 0.0191(9) -0.0021(7) -0.0023(7) -0.0030(6)
C13 0.0196(9) 0.0254(9) 0.0202(9) -0.0039(7) -0.0026(7) 0.0060(7)
C14 0.0289(10) 0.0240(10) 0.0364(11) 0.0010(8) -0.0054(9) 0.0049(8)
C15 0.0204(10) 0.0344(11) 0.0419(12) -0.0129(9) -0.0103(8) 0.0078(8)
C16 0.0151(8) 0.0157(8) 0.0184(8) -0.0061(7) -0.0003(7) 0.0003(6)
C17 0.0189(9) 0.0243(9) 0.0221(9) -0.0018(7) -0.0040(7) -0.0033(7)
C18 0.0274(10) 0.0232(9) 0.0230(10) -0.0006(8) -0.0006(8) -0.0057(8)
C19 0.0188(9) 0.0211(9) 0.0338(11) -0.0081(8) 0.0047(8) -0.0066(7)
C20 0.0161(9) 0.0254(10) 0.0327(10) -0.0106(8) -0.0052(7) 0.0005(7)
C21 0.0172(8) 0.0218(9) 0.0207(9) -0.0061(7) -0.0033(7) 0.0006(7)
C22 0.0145(8) 0.0207(9) 0.0123(8) -0.0029(7) -0.0018(6) -0.0030(7)
C23 0.0215(9) 0.0191(9) 0.0169(9) -0.0032(7) 0.0003(7) -0.0027(7)
C24 0.0339(10) 0.0182(9) 0.0249(10) -0.0048(7) -0.0056(8) 0.0033(8)
C25 0.0339(11) 0.0243(10) 0.0383(12) -0.0011(9) 0.0011(9) 0.0043(8)
C26 0.0490(13) 0.0244(10) 0.0302(11) 0.0019(8) 0.0047(9) 0.0073(9)
C27 0.0336(10) 0.0221(9) 0.0246(10) -0.0094(8) -0.0038(8) -0.0059(8)
C28 0.0341(11) 0.0386(12) 0.0243(10) -0.0097(9) -0.0124(8) -0.0069(9)
C29 0.0255(10) 0.0319(11) 0.0222(9) -0.0023(8) -0.0103(8) 0.0004(8)
C30 0.0177(8) 0.0216(9) 0.0174(9) -0.0022(7) -0.0034(7) 0.0001(7)
C31 0.0266(10) 0.0227(9) 0.0266(10) -0.0028(8) -0.0109(8) 0.0048(8)
C32 0.0337(12) 0.0317(12) 0.0742(17) -0.0127(11) -0.0115(11) 0.0118(10)
C33 0.0501(13) 0.0239(11) 0.0429(13) 0.0011(9) -0.0060(10) 0.0000(9)
C34 0.0372(11) 0.0258(10) 0.0258(10) -0.0025(8) 0.0003(8) 0.0095(8)
C35 0.0274(11) 0.0541(14) 0.0306(11) -0.0144(10) -0.0032(9) 0.0118(10)
C36 0.0320(11) 0.0308(11) 0.0241(10) -0.0078(8) -0.0022(8) -0.0010(8)
C37 0.0715(17) 0.0331(12) 0.0298(12) -0.0018(9) 0.0036(11) -0.0209(11)
C38 0.0438(13) 0.0453(13) 0.0241(11) -0.0004(9) 0.0047(9) -0.0158(10)
C39 0.0476(13) 0.0424(13) 0.0400(13) 0.0149(10) -0.0123(10) -0.0012(10)
C40 0.0217(9) 0.0360(11) 0.0246(10) -0.0082(8) 0.0010(8) 0.0003(8)
C41 0.0231(10) 0.0249(10) 0.0472(13) -0.0148(9) -0.0015(9) -0.0009(8)
C42 0.0265(10) 0.0266(10) 0.0336(11) -0.0081(8) -0.0100(8) 0.0081(8)
C43 0.0309(11) 0.0654(15) 0.0280(11) -0.0113(10) -0.0145(9) 0.0103(10)
C44 0.0174(9) 0.0304(11) 0.0558(14) -0.0035(10) -0.0045(9) -0.0018(8)
C45 0.0229(10) 0.0280(10) 0.0441(12) -0.0071(9) -0.0123(9) 0.0053(8)
C51 0.0155(8) 0.0149(8) 0.0163(8) -0.0011(6) -0.0034(6) -0.0011(6)
C52 0.0171(8) 0.0170(8) 0.0164(8) 0.0000(7) -0.0037(7) 0.0014(7)
C53 0.0130(8) 0.0158(8) 0.0154(8) -0.0026(6) -0.0004(6) -0.0015(6)
C54 0.0130(8) 0.0175(8) 0.0127(8) -0.0029(6) -0.0013(6) 0.0046(6)
C55 0.0145(8) 0.0211(9) 0.0188(9) -0.0036(7) -0.0009(7) 0.0002(7)
C56 0.0184(14) 0.031(2) 0.0165(16) -0.0019(15) -0.0007(11) -0.0068(12)
C57 0.0277(15) 0.0282(14) 0.049(2) -0.0101(14) -0.0104(14) -0.0039(11)
C58 0.0210(15) 0.036(2) 0.029(3) 0.0046(16) -0.0073(14) -0.0072(12)
C56' 0.025(6) 0.016(6) 0.025(7) 0.000(5) -0.005(5) -0.011(4)
C57' 0.032(7) 0.036(6) 0.071(13) -0.022(7) -0.019(7) -0.002(5)
C58' 0.020(5) 0.045(11) 0.022(9) 0.001(7) -0.010(5) -0.008(5)
C59 0.0179(9) 0.0268(10) 0.0178(9) 0.0009(7) 0.0013(7) -0.0014(7)
C60 0.0242(9) 0.0265(10) 0.0141(8) -0.0034(7) -0.0027(7) 0.0050(7)
C61 0.0209(9) 0.0211(9) 0.0196(9) -0.0047(7) -0.0082(7) 0.0023(7)
C62 0.0136(8) 0.0163(8) 0.0188(9) -0.0015(7) -0.0031(7) 0.0040(6)
C63 0.0204(9) 0.0235(9) 0.0200(9) -0.0030(7) -0.0040(7) -0.0053(7)
C64 0.0177(9) 0.0324(11) 0.0424(12) -0.0127(9) -0.0038(8) -0.0027(8)
C65 0.0288(10) 0.0220(10) 0.0354(11) 0.0003(8) -0.0075(8) -0.0043(8)
C66 0.0165(8) 0.0160(8) 0.0191(9) -0.0064(7) -0.0051(7) 0.0017(7)
C67 0.0179(9) 0.0228(9) 0.0233(9) -0.0017(7) -0.0038(7) 0.0035(7)
C68 0.0302(10) 0.0240(10) 0.0251(10) -0.0009(8) -0.0094(8) 0.0047(8)
C69 0.0247(10) 0.0239(10) 0.0338(11) -0.0096(8) -0.0155(8) 0.0097(8)
C70 0.0148(9) 0.0293(10) 0.0355(11) -0.0129(8) -0.0066(8) 0.0049(7)
C71 0.0187(9) 0.0217(9) 0.0229(9) -0.0065(7) -0.0028(7) 0.0006(7)
C72 0.0165(8) 0.0216(9) 0.0137(8) -0.0043(7) -0.0002(6) 0.0045(7)
C73 0.0244(9) 0.0231(9) 0.0174(9) -0.0045(7) -0.0057(7) 0.0038(7)
C74 0.0341(11) 0.0209(9) 0.0235(10) -0.0041(8) -0.0042(8) -0.0021(8)
C75 0.0575(14) 0.0276(11) 0.0369(12) 0.0016(9) -0.0202(11) -0.0054(10)
C76 0.0374(11) 0.0304(11) 0.0361(12) -0.0041(9) -0.0117(9) -0.0043(9)
C77 0.0346(11) 0.0283(10) 0.0272(10) -0.0120(8) -0.0022(8) 0.0084(9)
C78 0.0319(11) 0.0424(12) 0.0267(11) -0.0137(9) 0.0069(8) 0.0091(9)
C79 0.0243(10) 0.0370(11) 0.0254(10) -0.0030(8) 0.0091(8) -0.0005(8)
C80 0.0214(9) 0.0254(9) 0.0198(9) -0.0024(7) 0.0006(7) 0.0008(7)
C81 0.0281(10) 0.0223(9) 0.0304(10) -0.0009(8) 0.0074(8) -0.0015(8)
C82 0.067(6) 0.029(3) 0.047(3) 0.009(2) 0.004(4) 0.004(4)
C83 0.041(3) 0.041(4) 0.074(6) -0.011(4) 0.004(3) -0.013(2)
C81' 0.0281(10) 0.0223(9) 0.0304(10) -0.0009(8) 0.0074(8) -0.0015(8)
C82' 0.060(7) 0.033(4) 0.047(5) 0.005(3) -0.014(5) -0.005(4)
C83' 0.047(5) 0.024(4) 0.063(7) -0.011(4) -0.022(5) 0.001(3)
C84 0.0246(10) 0.0262(10) 0.0308(10) -0.0079(8) -0.0015(8) -0.0049(8)
C85 0.0260(10) 0.0352(11) 0.0250(10) -0.0062(8) -0.0080(8) 0.0026(8)
C86 0.0271(10) 0.0229(10) 0.0464(12) -0.0116(9) -0.0147(9) 0.0050(8)
C87 0.0232(11) 0.0781(18) 0.0403(13) -0.0207(12) 0.0072(9) -0.0048(11)
C88 0.0254(11) 0.0382(12) 0.0696(16) -0.0063(11) -0.0226(11) 0.0055(9)
C89 0.0191(10) 0.0314(11) 0.0625(15) -0.0137(10) -0.0034(9) -0.0042(8)
Co2 0.01350(11) 0.01816(12) 0.01468(12) -0.00074(9) -0.00184(9) 0.00199(9)
N6 0.0214(9) 0.025(3) 0.0146(8) 0.0008(16) -0.0044(6) 0.004(3)
Si7 0.0307(10) 0.0256(12) 0.0136(7) 0.0015(8) -0.0070(6) 0.0022(8)
C90 0.066(3) 0.041(2) 0.031(2) 0.0044(19) -0.025(2) -0.006(2)
C91 0.041(2) 0.044(3) 0.041(3) 0.019(2) -0.0048(19) -0.006(2)
C92 0.071(3) 0.031(2) 0.026(2) 0.0017(17) -0.007(2) 0.014(2)
Si8 0.0271(3) 0.037(2) 0.0169(9) -0.0076(15) -0.0054(5) -0.0015(16)
C93 0.058(4) 0.030(4) 0.027(3) -0.011(3) -0.008(3) 0.003(3)
C94 0.040(3) 0.048(5) 0.026(3) -0.002(3) -0.013(2) -0.012(3)
C95 0.043(4) 0.026(4) 0.0286(17) -0.005(2) -0.010(2) -0.006(3)
N6' 0.0214(9) 0.025(3) 0.0146(8) 0.0008(16) -0.0044(6) 0.004(3)
Si7' 0.0249(10) 0.0297(14) 0.0174(9) -0.0014(9) -0.0038(6) 0.0028(9)
C90' 0.037(3) 0.042(3) 0.035(3) -0.002(2) -0.018(2) 0.005(2)
C91' 0.054(3) 0.033(3) 0.025(2) 0.0048(19) -0.012(2) -0.014(2)
C92' 0.057(3) 0.033(2) 0.028(2) 0.0127(19) 0.012(2) 0.014(2)
Si8' 0.0271(3) 0.037(2) 0.0169(9) -0.0076(15) -0.0054(5) -0.0015(16)
C93' 0.043(3) 0.034(5) 0.021(3) -0.013(3) 0.002(2) -0.005(3)
C94' 0.035(3) 0.053(6) 0.041(5) -0.014(4) -0.008(3) -0.012(4)
C95' 0.043(4) 0.026(4) 0.0286(17) -0.005(2) -0.010(2) -0.006(3)

loop_
_atom_type_symbol
_atom_type_description
_atom_type_scat_dispersion_real
_atom_type_scat_dispersion_imag
_atom_type_scat_source
C C 0.0015 0.0009 'International Tables Vol C Tables 4.2.6.8 and 6.1.1.4'
H H 0.0000 0.0000 'International Tables Vol C Tables 4.2.6.8 and 6.1.1.4'
N N 0.0030 0.0019 'International Tables Vol C Tables 4.2.6.8 and 6.1.1.4'
Si Si 0.0522 0.0431 'International Tables Vol C Tables 4.2.6.8 and 6.1.1.4'
Co Co 0.3050 0.6296 'International Tables Vol C Tables 4.2.6.8 and 6.1.1.4'

loop_
_geom_angle_atom_site_label_1
_geom_angle_atom_site_label_2
_geom_angle_atom_site_label_3
_geom_angle
N2 Co1 N1 121.81(6)
N2 Co1 C1 127.70(6)
N1 Co1 C1 109.94(6)
N1 Si1 C34 111.32(8)
N1 Si1 C35 114.09(9)
C34 Si1 C35 105.44(10)
N1 Si1 C36 112.80(8)
C34 Si1 C36 105.77(9)
C35 Si1 C36 106.79(9)
N1 Si2 C37 113.68(9)
N1 Si2 C39 110.18(9)
C37 Si2 C39 106.89(12)
N1 Si2 C38 113.59(9)
C37 Si2 C38 104.43(10)
C39 Si2 C38 107.61(10)
N2 Si3 C40 111.78(8)
N2 Si3 C41 113.94(8)
C40 Si3 C41 105.00(9)
N2 Si3 C42 109.83(8)
C40 Si3 C42 110.11(9)
C41 Si3 C42 105.93(9)
N2 Si4 C45 111.66(8)
N2 Si4 C43 112.23(8)
C45 Si4 C43 107.20(10)
N2 Si4 C44 113.92(8)
C45 Si4 C44 104.71(9)
C43 Si4 C44 106.58(10)
N5 Si5 C85 111.63(8)
N5 Si5 C84 110.86(8)
C85 Si5 C84 109.43(9)
N5 Si5 C86 113.60(8)
C85 Si5 C86 105.59(9)
C84 Si5 C86 105.40(9)
N5 Si6 C89 111.75(8)
N5 Si6 C87 112.70(9)
C89 Si6 C87 106.54(11)
N5 Si6 C88 113.12(9)
C89 Si6 C88 105.09(10)
C87 Si6 C88 107.11(11)
Si2 N1 Si1 122.78(8)
Si2 N1 Co1 117.23(8)
Si1 N1 Co1 119.42(8)
Si4 N2 Si3 123.97(8)
Si4 N2 Co1 122.47(8)
Si3 N2 Co1 113.30(7)
C3 N3 C2 108.41(13)
C3 N3 C22 126.91(13)
C2 N3 C22 124.62(13)
C3 N4 C1 111.74(13)
C3 N4 C4 121.89(13)
C1 N4 C4 126.26(13)
Si6 N5 Si5 123.62(8)
Si6 N5 Co2 121.46(8)
Si5 N5 Co2 114.57(7)
C53 N7 C51 111.57(13)
C53 N7 C54 122.28(13)
C51 N7 C54 126.10(13)
C53 N8 C52 108.51(13)
C53 N8 C72 127.48(13)
C52 N8 C72 123.98(13)
C2 C1 N4 102.38(13)
C2 C1 Co1 116.86(12)
N4 C1 Co1 140.30(11)
C1 C2 N3 110.81(14)
C1 C2 H2 124.6
N3 C2 H2 124.6
N3 C3 N4 106.62(13)
N3 C3 C16 125.60(14)
N4 C3 C16 127.60(14)
C12 C4 C5 122.53(15)
C12 C4 N4 118.86(14)
C5 C4 N4 118.46(14)
C9 C5 C4 117.58(15)
C9 C5 C6 119.0(3)
C4 C5 C6 123.3(3)
C9 C5 C6' 121.4(13)
C4 C5 C6' 120.1(12)
C5 C6 C8 108.1(3)
C5 C6 C7 113.5(3)
C8 C6 C7 110.0(4)
C5 C6 H6 108.4
C8 C6 H6 108.4
C7 C6 H6 108.4
C6 C7 H7A 109.5
C6 C7 H7B 109.5
H7A C7 H7B 109.5
C6 C7 H7C 109.5
H7A C7 H7C 109.5
H7B C7 H7C 109.5
C6 C8 H8A 109.5
C6 C8 H8B 109.5
H8A C8 H8B 109.5
C6 C8 H8C 109.5
H8A C8 H8C 109.5
H8B C8 H8C 109.5
C8' C6' C7' 112.3(19)
C8' C6' C5 115(2)
C7' C6' C5 105.9(11)
C8' C6' H6' 107.7
C7' C6' H6' 107.7
C5 C6' H6' 107.7
C6' C7' H7'A 109.5
C6' C7' H7'B 109.5
H7'A C7' H7'B 109.5
C6' C7' H7'C 109.5
H7'A C7' H7'C 109.5
H7'B C7' H7'C 109.5
C6' C8' H8'A 109.5
C6' C8' H8'B 109.5
H8'A C8' H8'B 109.5
C6' C8' H8'C 109.5
H8'A C8' H8'C 109.5
H8'B C8' H8'C 109.5
C10 C9 C5 121.14(16)
C10 C9 H9 119.4
C5 C9 H9 119.4
C9 C10 C11 120.20(16)
C9 C10 H10 119.9
C11 C10 H10 119.9
C10 C11 C12 121.57(16)
C10 C11 H11 119.2
C12 C11 H11 119.2
C11 C12 C4 116.94(15)
C11 C12 C13 118.25(15)
C4 C12 C13 124.80(15)
C12 C13 C14 111.23(14)
C12 C13 C15 111.17(15)
C14 C13 C15 108.69(15)
C12 C13 H13 108.6
C14 C13 H13 108.6
C15 C13 H13 108.6
C13 C14 H14A 109.5
C13 C14 H14B 109.5
H14A C14 H14B 109.5
C13 C14 H14C 109.5
H14A C14 H14C 109.5
H14B C14 H14C 109.5
C13 C15 H15A 109.5
C13 C15 H15B 109.5
H15A C15 H15B 109.5
C13 C15 H15C 109.5
H15A C15 H15C 109.5
H15B C15 H15C 109.5
C17 C16 C21 118.66(15)
C17 C16 C3 120.08(15)
C21 C16 C3 121.22(15)
C18 C17 C16 120.61(16)
C18 C17 H17 119.7
C16 C17 H17 119.7
C19 C18 C17 120.25(17)
C19 C18 H18 119.9
C17 C18 H18 119.9
C18 C19 C20 119.84(16)
C18 C19 H19 120.1
C20 C19 H19 120.1
C19 C20 C21 120.58(16)
C19 C20 H20 119.7
C21 C20 H20 119.7
C20 C21 C16 120.05(16)
C20 C21 H21 120.0
C16 C21 H21 120.0
C23 C22 C30 123.62(15)
C23 C22 N3 118.56(14)
C30 C22 N3 117.82(14)
C22 C23 C27 116.63(16)
C22 C23 C24 123.09(15)
C27 C23 C24 120.28(16)
C23 C24 C25 111.32(15)
C23 C24 C26 111.09(16)
C25 C24 C26 110.84(15)
C23 C24 H24 107.8
C25 C24 H24 107.8
C26 C24 H24 107.8
C24 C25 H25A 109.5
C24 C25 H25B 109.5
H25A C25 H25B 109.5
C24 C25 H25C 109.5
H25A C25 H25C 109.5
H25B C25 H25C 109.5
C24 C26 H26A 109.5
C24 C26 H26B 109.5
H26A C26 H26B 109.5
C24 C26 H26C 109.5
H26A C26 H26C 109.5
H26B C26 H26C 109.5
C28 C27 C23 121.19(17)
C28 C27 H27 119.4
C23 C27 H27 119.4
C29 C28 C27 120.63(17)
C29 C28 H28 119.7
C27 C28 H28 119.7
C28 C29 C30 121.05(17)
C28 C29 H29 119.5
C30 C29 H29 119.5
C29 C30 C22 116.86(16)
C29 C30 C31 120.33(15)
C22 C30 C31 122.81(15)
C30 C31 C33 110.16(15)
C30 C31 C32 112.10(15)
C33 C31 C32 110.98(17)
C30 C31 H31 107.8
C33 C31 H31 107.8
C32 C31 H31 107.8
C31 C32 H32A 109.5
C31 C32 H32B 109.5
H32A C32 H32B 109.5
C31 C32 H32C 109.5
H32A C32 H32C 109.5
H32B C32 H32C 109.5
C31 C33 H33A 109.5
C31 C33 H33B 109.5
H33A C33 H33B 109.5
C31 C33 H33C 109.5
H33A C33 H33C 109.5
H33B C33 H33C 109.5
Si1 C34 H34A 109.5
Si1 C34 H34B 109.5
H34A C34 H34B 109.5
Si1 C34 H34C 109.5
H34A C34 H34C 109.5
H34B C34 H34C 109.5
Si1 C35 H35A 109.5
Si1 C35 H35B 109.5
H35A C35 H35B 109.5
Si1 C35 H35C 109.5
H35A C35 H35C 109.5
H35B C35 H35C 109.5
Si1 C36 H36A 109.5
Si1 C36 H36B 109.5
H36A C36 H36B 109.5
Si1 C36 H36C 109.5
H36A C36 H36C 109.5
H36B C36 H36C 109.5
Si2 C37 H37A 109.5
Si2 C37 H37B 109.5
H37A C37 H37B 109.5
Si2 C37 H37C 109.5
H37A C37 H37C 109.5
H37B C37 H37C 109.5
Si2 C38 H38A 109.5
Si2 C38 H38B 109.5
H38A C38 H38B 109.5
Si2 C38 H38C 109.5
H38A C38 H38C 109.5
H38B C38 H38C 109.5
Si2 C39 H39A 109.5
Si2 C39 H39B 109.5
H39A C39 H39B 109.5
Si2 C39 H39C 109.5
H39A C39 H39C 109.5
H39B C39 H39C 109.5
Si3 C40 H40A 109.5
Si3 C40 H40B 109.5
H40A C40 H40B 109.5
Si3 C40 H40C 109.5
H40A C40 H40C 109.5
H40B C40 H40C 109.5
Si3 C41 H41A 109.5
Si3 C41 H41B 109.5
H41A C41 H41B 109.5
Si3 C41 H41C 109.5
H41A C41 H41C 109.5
H41B C41 H41C 109.5
Si3 C42 H42A 109.5
Si3 C42 H42B 109.5
H42A C42 H42B 109.5
Si3 C42 H42C 109.5
H42A C42 H42C 109.5
H42B C42 H42C 109.5
Si4 C43 H43A 109.5
Si4 C43 H43B 109.5
H43A C43 H43B 109.5
Si4 C43 H43C 109.5
H43A C43 H43C 109.5
H43B C43 H43C 109.5
Si4 C44 H44A 109.5
Si4 C44 H44B 109.5
H44A C44 H44B 109.5
Si4 C44 H44C 109.5
H44A C44 H44C 109.5
H44B C44 H44C 109.5
Si4 C45 H45A 109.5
Si4 C45 H45B 109.5
H45A C45 H45B 109.5
Si4 C45 H45C 109.5
H45A C45 H45C 109.5
H45B C45 H45C 109.5
C52 C51 N7 102.39(13)
C52 C51 Co2 116.40(12)
N7 C51 Co2 140.82(12)
C51 C52 N8 110.89(14)
C51 C52 H52 124.6
N8 C52 H52 124.6
N8 C53 N7 106.61(13)
N8 C53 C66 125.57(14)
N7 C53 C66 127.55(14)
C55 C54 C62 122.34(15)
C55 C54 N7 118.30(14)
C62 C54 N7 119.20(14)
C59 C55 C54 117.70(15)
C59 C55 C56 118.6(3)
C54 C55 C56 123.6(3)
C59 C55 C56' 121.2(11)
C54 C55 C56' 120.6(11)
C55 C56 C58 108.6(3)
C55 C56 C57 113.3(3)
C58 C56 C57 110.5(4)
C55 C56 H56 108.1
C58 C56 H56 108.1
C57 C56 H56 108.1
C56 C57 H57A 109.5
C56 C57 H57B 109.5
H57A C57 H57B 109.5
C56 C57 H57C 109.5
H57A C57 H57C 109.5
H57B C57 H57C 109.5
C56 C58 H58A 109.5
C56 C58 H58B 109.5
H58A C58 H58B 109.5
C56 C58 H58C 109.5
H58A C58 H58C 109.5
H58B C58 H58C 109.5
C58' C56' C57' 112.4(19)
C58' C56' C55 112.2(17)
C57' C56' C55 108.0(13)
C58' C56' H56' 108.0
C57' C56' H56' 108.0
C55 C56' H56' 108.0
C56' C57' H57X 109.5
C56' C57' H57Y 109.5
H57X C57' H57Y 109.5
C56' C57' H57Z 109.5
H57X C57' H57Z 109.5
H57Y C57' H57Z 109.5
C56' C58' H58X 109.5
C56' C58' H58Y 109.5
H58X C58' H58Y 109.5
C56' C58' H58Z 109.5
H58X C58' H58Z 109.5
H58Y C58' H58Z 109.5
C60 C59 C55 121.11(16)
C60 C59 H59 119.4
C55 C59 H59 119.4
C61 C60 C59 120.12(16)
C61 C60 H60 119.9
C59 C60 H60 119.9
C60 C61 C62 121.48(16)
C60 C61 H61 119.3
C62 C61 H61 119.3
C61 C62 C54 117.19(15)
C61 C62 C63 117.93(15)
C54 C62 C63 124.87(15)
C62 C63 C65 111.23(14)
C62 C63 C64 111.41(14)
C65 C63 C64 108.52(14)
C62 C63 H63 108.5
C65 C63 H63 108.5
C64 C63 H63 108.5
C63 C64 H64A 109.5
C63 C64 H64B 109.5
H64A C64 H64B 109.5
C63 C64 H64C 109.5
H64A C64 H64C 109.5
H64B C64 H64C 109.5
C63 C65 H65A 109.5
C63 C65 H65B 109.5
H65A C65 H65B 109.5
C63 C65 H65C 109.5
H65A C65 H65C 109.5
H65B C65 H65C 109.5
C67 C66 C71 118.76(15)
C67 C66 C53 120.00(15)
C71 C66 C53 121.20(15)
C68 C67 C66 120.61(16)
C68 C67 H67 119.7
C66 C67 H67 119.7
C69 C68 C67 120.13(17)
C69 C68 H68 119.9
C67 C68 H68 119.9
C70 C69 C68 119.85(16)
C70 C69 H69 120.1
C68 C69 H69 120.1
C69 C70 C71 120.62(17)
C69 C70 H70 119.7
C71 C70 H70 119.7
C70 C71 C66 120.02(17)
C70 C71 H71 120.0
C66 C71 H71 120.0
C73 C72 C80 123.71(15)
C73 C72 N8 118.64(15)
C80 C72 N8 117.65(15)
C72 C73 C77 116.81(17)
C72 C73 C74 122.85(16)
C77 C73 C74 120.34(16)
C73 C74 C75 111.70(16)
C73 C74 C76 110.73(15)
C75 C74 C76 111.05(16)
C73 C74 H74 107.7
C75 C74 H74 107.7
C76 C74 H74 107.7
C74 C75 H75A 109.5
C74 C75 H75B 109.5
H75A C75 H75B 109.5
C74 C75 H75C 109.5
H75A C75 H75C 109.5
H75B C75 H75C 109.5
C74 C76 H76A 109.5
C74 C76 H76B 109.5
H76A C76 H76B 109.5
C74 C76 H76C 109.5
H76A C76 H76C 109.5
H76B C76 H76C 109.5
C78 C77 C73 121.13(18)
C78 C77 H77 119.4
C73 C77 H77 119.4
C79 C78 C77 120.42(17)
C79 C78 H78 119.8
C77 C78 H78 119.8
C78 C79 C80 121.22(18)
C78 C79 H79 119.4
C80 C79 H79 119.4
C79 C80 C72 116.70(17)
C79 C80 C81' 120.34(16)
C72 C80 C81' 122.95(15)
C79 C80 C81 120.34(16)
C72 C80 C81 122.95(15)
C80 C81 C83 110.9(5)
C80 C81 C82 109.6(6)
C83 C81 C82 110.9(6)
C80 C81 H81 108.4
C83 C81 H81 108.4
C82 C81 H81 108.4
C81 C82 H82A 109.5
C81 C82 H82B 109.5
H82A C82 H82B 109.5
C81 C82 H82C 109.5
H82A C82 H82C 109.5
H82B C82 H82C 109.5
C81 C83 H83A 109.5
C81 C83 H83B 109.5
H83A C83 H83B 109.5
C81 C83 H83C 109.5
H83A C83 H83C 109.5
H83B C83 H83C 109.5
C82' C81' C80 113.0(7)
C82' C81' C83' 109.8(7)
C80 C81' C83' 112.0(5)
C82' C81' H81' 107.2
C80 C81' H81' 107.2
C83' C81' H81' 107.2
C81' C82' H82X 109.5
C81' C82' H82Y 109.5
H82X C82' H82Y 109.5
C81' C82' H82Z 109.5
H82X C82' H82Z 109.5
H82Y C82' H82Z 109.5
C81' C83' H83X 109.5
C81' C83' H83Y 109.5
H83X C83' H83Y 109.5
C81' C83' H83Z 109.5
H83X C83' H83Z 109.5
H83Y C83' H83Z 109.5
Si5 C84 H84A 109.5
Si5 C84 H84B 109.5
H84A C84 H84B 109.5
Si5 C84 H84C 109.5
H84A C84 H84C 109.5
H84B C84 H84C 109.5
Si5 C85 H85A 109.5
Si5 C85 H85B 109.5
H85A C85 H85B 109.5
Si5 C85 H85C 109.5
H85A C85 H85C 109.5
H85B C85 H85C 109.5
Si5 C86 H86A 109.5
Si5 C86 H86B 109.5
H86A C86 H86B 109.5
Si5 C86 H86C 109.5
H86A C86 H86C 109.5
H86B C86 H86C 109.5
Si6 C87 H87A 109.5
Si6 C87 H87B 109.5
H87A C87 H87B 109.5
Si6 C87 H87C 109.5
H87A C87 H87C 109.5
H87B C87 H87C 109.5
Si6 C88 H88A 109.5
Si6 C88 H88B 109.5
H88A C88 H88B 109.5
Si6 C88 H88C 109.5
H88A C88 H88C 109.5
H88B C88 H88C 109.5
Si6 C89 H89A 109.5
Si6 C89 H89B 109.5
H89A C89 H89B 109.5
Si6 C89 H89C 109.5
H89A C89 H89C 109.5
H89B C89 H89C 109.5
N6 Co2 N5 119.4(4)
N5 Co2 N6' 125.4(5)
N6 Co2 C51 111.8(4)
N5 Co2 C51 127.50(6)
N6' Co2 C51 106.9(5)
Si7 N6 Si8 126.9(5)
Si7 N6 Co2 115.1(4)
Si8 N6 Co2 116.9(4)
N6 Si7 C92 113.0(4)
N6 Si7 C91 110.8(5)
C92 Si7 C91 108.1(3)
N6 Si7 C90 113.2(3)
C92 Si7 C90 104.4(2)
C91 Si7 C90 107.0(2)
Si7 C90 H90A 109.5
Si7 C90 H90B 109.5
H90A C90 H90B 109.5
Si7 C90 H90C 109.5
H90A C90 H90C 109.5
H90B C90 H90C 109.5
Si7 C91 H91A 109.5
Si7 C91 H91B 109.5
H91A C91 H91B 109.5
Si7 C91 H91C 109.5
H91A C91 H91C 109.5
H91B C91 H91C 109.5
Si7 C92 H92A 109.5
Si7 C92 H92B 109.5
H92A C92 H92B 109.5
Si7 C92 H92C 109.5
H92A C92 H92C 109.5
H92B C92 H92C 109.5
N6 Si8 C95 112.2(7)
N6 Si8 C94 112.8(6)
C95 Si8 C94 106.0(6)
N6 Si8 C93 111.8(6)
C95 Si8 C93 106.5(6)
C94 Si8 C93 107.0(6)
Si8 C93 H93A 109.5
Si8 C93 H93B 109.5
H93A C93 H93B 109.5
Si8 C93 H93C 109.5
H93A C93 H93C 109.5
H93B C93 H93C 109.5
Si8 C94 H94A 109.5
Si8 C94 H94B 109.5
H94A C94 H94B 109.5
Si8 C94 H94C 109.5
H94A C94 H94C 109.5
H94B C94 H94C 109.5
Si8 C95 H95A 109.5
Si8 C95 H95B 109.5
H95A C95 H95B 109.5
Si8 C95 H95C 109.5
H95A C95 H95C 109.5
H95B C95 H95C 109.5
Si8' N6' Si7' 120.7(5)
Si8' N6' Co2 122.7(5)
Si7' N6' Co2 116.6(4)
N6' Si7' C91' 110.8(3)
N6' Si7' C90' 114.4(6)
C91' Si7' C90' 105.4(3)
N6' Si7' C92' 111.9(5)
C91' Si7' C92' 105.9(3)
C90' Si7' C92' 108.0(3)
Si7' C90' H90X 109.5
Si7' C90' H90Y 109.5
H90X C90' H90Y 109.5
Si7' C90' H90Z 109.5
H90X C90' H90Z 109.5
H90Y C90' H90Z 109.5
Si7' C91' H91X 109.5
Si7' C91' H91Y 109.5
H91X C91' H91Y 109.5
Si7' C91' H91Z 109.5
H91X C91' H91Z 109.5
H91Y C91' H91Z 109.5
Si7' C92' H92X 109.5
Si7' C92' H92Y 109.5
H92X C92' H92Y 109.5
Si7' C92' H92Z 109.5
H92X C92' H92Z 109.5
H92Y C92' H92Z 109.5
N6' Si8' C95' 110.1(8)
N6' Si8' C93' 115.4(6)
C95' Si8' C93' 104.0(7)
N6' Si8' C94' 116.4(7)
C95' Si8' C94' 106.3(7)
C93' Si8' C94' 103.6(6)
Si8' C93' H93X 109.5
Si8' C93' H93Y 109.5
H93X C93' H93Y 109.5
Si8' C93' H93Z 109.5
H93X C93' H93Z 109.5
H93Y C93' H93Z 109.5
Si8' C94' H94X 109.5
Si8' C94' H94Y 109.5
H94X C94' H94Y 109.5
Si8' C94' H94Z 109.5
H94X C94' H94Z 109.5
H94Y C94' H94Z 109.5
Si8' C95' H95X 109.5
Si8' C95' H95Y 109.5
H95X C95' H95Y 109.5
Si8' C95' H95Z 109.5
H95X C95' H95Z 109.5
H95Y C95' H95Z 109.5

loop_
_geom_bond_atom_site_label_1
_geom_bond_atom_site_label_2
_geom_bond_distance
Co1 N2 1.9342(14)
Co1 N1 1.9484(15)
Co1 C1 2.0748(16)
Si1 N1 1.7138(15)
Si1 C34 1.873(2)
Si1 C35 1.880(2)
Si1 C36 1.8844(19)
Si2 N1 1.7132(15)
Si2 C37 1.874(2)
Si2 C39 1.874(2)
Si2 C38 1.880(2)
Si3 N2 1.7115(14)
Si3 C40 1.8727(19)
Si3 C41 1.8750(19)
Si3 C42 1.8794(18)
Si4 N2 1.7110(14)
Si4 C45 1.8665(19)
Si4 C43 1.878(2)
Si4 C44 1.879(2)
Si5 N5 1.7108(14)
Si5 C85 1.8731(18)
Si5 C84 1.8752(19)
Si5 C86 1.8767(18)
Si6 N5 1.7091(14)
Si6 C89 1.870(2)
Si6 C87 1.876(2)
Si6 C88 1.879(2)
N3 C3 1.343(2)
N3 C2 1.385(2)
N3 C22 1.447(2)
N4 C3 1.355(2)
N4 C1 1.417(2)
N4 C4 1.457(2)
N5 Co2 1.9368(14)
N7 C53 1.359(2)
N7 C51 1.420(2)
N7 C54 1.453(2)
N8 C53 1.343(2)
N8 C52 1.384(2)
N8 C72 1.450(2)
C1 C2 1.366(2)
C2 H2 0.9500
C3 C16 1.475(2)
C4 C12 1.401(2)
C4 C5 1.402(2)
C5 C9 1.391(2)
C5 C6 1.524(4)
C5 C6' 1.547(15)
C6 C8 1.528(6)
C6 C7 1.540(4)
C6 H6 1.0000
C7 H7A 0.9800
C7 H7B 0.9800
C7 H7C 0.9800
C8 H8A 0.9800
C8 H8B 0.9800
C8 H8C 0.9800
C6' C8' 1.47(3)
C6' C7' 1.532(14)
C6' H6' 1.0000
C7' H7'A 0.9800
C7' H7'B 0.9800
C7' H7'C 0.9800
C8' H8'A 0.9800
C8' H8'B 0.9800
C8' H8'C 0.9800
C9 C10 1.377(3)
C9 H9 0.9500
C10 C11 1.377(2)
C10 H10 0.9500
C11 C12 1.396(2)
C11 H11 0.9500
C12 C13 1.520(2)
C13 C14 1.533(3)
C13 C15 1.537(2)
C13 H13 1.0000
C14 H14A 0.9800
C14 H14B 0.9800
C14 H14C 0.9800
C15 H15A 0.9800
C15 H15B 0.9800
C15 H15C 0.9800
C16 C17 1.397(2)
C16 C21 1.399(2)
C17 C18 1.385(2)
C17 H17 0.9500
C18 C19 1.379(3)
C18 H18 0.9500
C19 C20 1.381(3)
C19 H19 0.9500
C20 C21 1.387(2)
C20 H20 0.9500
C21 H21 0.9500
C22 C23 1.394(2)
C22 C30 1.402(2)
C23 C27 1.396(2)
C23 C24 1.517(2)
C24 C25 1.531(3)
C24 C26 1.533(3)
C24 H24 1.0000
C25 H25A 0.9800
C25 H25B 0.9800
C25 H25C 0.9800
C26 H26A 0.9800
C26 H26B 0.9800
C26 H26C 0.9800
C27 C28 1.379(3)
C27 H27 0.9500
C28 C29 1.377(3)
C28 H28 0.9500
C29 C30 1.391(2)
C29 H29 0.9500
C30 C31 1.520(2)
C31 C33 1.526(3)
C31 C32 1.531(3)
C31 H31 1.0000
C32 H32A 0.9800
C32 H32B 0.9800
C32 H32C 0.9800
C33 H33A 0.9800
C33 H33B 0.9800
C33 H33C 0.9800
C34 H34A 0.9800
C34 H34B 0.9800
C34 H34C 0.9800
C35 H35A 0.9800
C35 H35B 0.9800
C35 H35C 0.9800
C36 H36A 0.9800
C36 H36B 0.9800
C36 H36C 0.9800
C37 H37A 0.9800
C37 H37B 0.9800
C37 H37C 0.9800
C38 H38A 0.9800
C38 H38B 0.9800
C38 H38C 0.9800
C39 H39A 0.9800
C39 H39B 0.9800
C39 H39C 0.9800
C40 H40A 0.9800
C40 H40B 0.9800
C40 H40C 0.9800
C41 H41A 0.9800
C41 H41B 0.9800
C41 H41C 0.9800
C42 H42A 0.9800
C42 H42B 0.9800
C42 H42C 0.9800
C43 H43A 0.9800
C43 H43B 0.9800
C43 H43C 0.9800
C44 H44A 0.9800
C44 H44B 0.9800
C44 H44C 0.9800
C45 H45A 0.9800
C45 H45B 0.9800
C45 H45C 0.9800
C51 C52 1.366(2)
C51 Co2 2.0689(16)
C52 H52 0.9500
C53 C66 1.476(2)
C54 C55 1.400(2)
C54 C62 1.402(2)
C55 C59 1.393(2)
C55 C56 1.523(4)
C55 C56' 1.541(16)
C56 C58 1.525(4)
C56 C57 1.533(5)
C56 H56 1.0000
C57 H57A 0.9800
C57 H57B 0.9800
C57 H57C 0.9800
C58 H58A 0.9800
C58 H58B 0.9800
C58 H58C 0.9800
C56' C58' 1.515(15)
C56' C57' 1.519(15)
C56' H56' 1.0000
C57' H57X 0.9800
C57' H57Y 0.9800
C57' H57Z 0.9800
C58' H58X 0.9800
C58' H58Y 0.9800
C58' H58Z 0.9800
C59 C60 1.379(2)
C59 H59 0.9500
C60 C61 1.376(2)
C60 H60 0.9500
C61 C62 1.397(2)
C61 H61 0.9500
C62 C63 1.521(2)
C63 C65 1.533(2)
C63 C64 1.538(2)
C63 H63 1.0000
C64 H64A 0.9800
C64 H64B 0.9800
C64 H64C 0.9800
C65 H65A 0.9800
C65 H65B 0.9800
C65 H65C 0.9800
C66 C67 1.393(2)
C66 C71 1.398(2)
C67 C68 1.386(2)
C67 H67 0.9500
C68 C69 1.381(3)
C68 H68 0.9500
C69 C70 1.378(3)
C69 H69 0.9500
C70 C71 1.386(2)
C70 H70 0.9500
C71 H71 0.9500
C72 C73 1.391(2)
C72 C80 1.401(2)
C73 C77 1.394(3)
C73 C74 1.520(3)
C74 C75 1.530(3)
C74 C76 1.531(3)
C74 H74 1.0000
C75 H75A 0.9800
C75 H75B 0.9800
C75 H75C 0.9800
C76 H76A 0.9800
C76 H76B 0.9800
C76 H76C 0.9800
C77 C78 1.382(3)
C77 H77 0.9500
C78 C79 1.377(3)
C78 H78 0.9500
C79 C80 1.392(2)
C79 H79 0.9500
C80 C81' 1.520(3)
C80 C81 1.520(3)
C81 C83 1.528(8)
C81 C82 1.542(8)
C81 H81 1.0000
C82 H82A 0.9800
C82 H82B 0.9800
C82 H82C 0.9800
C83 H83A 0.9800
C83 H83B 0.9800
C83 H83C 0.9800
C81' C82' 1.517(9)
C81' C83' 1.539(8)
C81' H81' 1.0000
C82' H82X 0.9800
C82' H82Y 0.9800
C82' H82Z 0.9800
C83' H83X 0.9800
C83' H83Y 0.9800
C83' H83Z 0.9800
C84 H84A 0.9800
C84 H84B 0.9800
C84 H84C 0.9800
C85 H85A 0.9800
C85 H85B 0.9800
C85 H85C 0.9800
C86 H86A 0.9800
C86 H86B 0.9800
C86 H86C 0.9800
C87 H87A 0.9800
C87 H87B 0.9800
C87 H87C 0.9800
C88 H88A 0.9800
C88 H88B 0.9800
C88 H88C 0.9800
C89 H89A 0.9800
C89 H89B 0.9800
C89 H89C 0.9800
Co2 N6 1.927(7)
Co2 N6' 1.982(8)
N6 Si7 1.704(7)
N6 Si8 1.710(7)
Si7 C92 1.873(5)
Si7 C91 1.876(5)
Si7 C90 1.878(4)
C90 H90A 0.9800
C90 H90B 0.9800
C90 H90C 0.9800
C91 H91A 0.9800
C91 H91B 0.9800
C91 H91C 0.9800
C92 H92A 0.9800
C92 H92B 0.9800
C92 H92C 0.9800
Si8 C95 1.865(8)
Si8 C94 1.878(8)
Si8 C93 1.878(8)
C93 H93A 0.9800
C93 H93B 0.9800
C93 H93C 0.9800
C94 H94A 0.9800
C94 H94B 0.9800
C94 H94C 0.9800
C95 H95A 0.9800
C95 H95B 0.9800
C95 H95C 0.9800
N6' Si8' 1.706(8)
N6' Si7' 1.727(7)
Si7' C91' 1.869(4)
Si7' C90' 1.874(5)
Si7' C92' 1.877(5)
C90' H90X 0.9800
C90' H90Y 0.9800
C90' H90Z 0.9800
C91' H91X 0.9800
C91' H91Y 0.9800
C91' H91Z 0.9800
C92' H92X 0.9800
C92' H92Y 0.9800
C92' H92Z 0.9800
Si8' C95' 1.866(9)
Si8' C93' 1.886(9)
Si8' C94' 1.891(9)
C93' H93X 0.9800
C93' H93Y 0.9800
C93' H93Z 0.9800
C94' H94X 0.9800
C94' H94Y 0.9800
C94' H94Z 0.9800
C95' H95X 0.9800
C95' H95Y 0.9800
C95' H95Z 0.9800

loop_
_geom_torsion_atom_site_label_1
_geom_torsion_atom_site_label_2
_geom_torsion_atom_site_label_3
_geom_torsion_atom_site_label_4
_geom_torsion
C37 Si2 N1 Si1 -147.47(12)
C39 Si2 N1 Si1 92.59(12)
C38 Si2 N1 Si1 -28.22(13)
C37 Si2 N1 Co1 41.23(13)
C39 Si2 N1 Co1 -78.71(12)
C38 Si2 N1 Co1 160.47(9)
C34 Si1 N1 Si2 -168.48(10)
C35 Si1 N1 Si2 72.34(12)
C36 Si1 N1 Si2 -49.75(12)
C34 Si1 N1 Co1 2.64(12)
C35 Si1 N1 Co1 -116.54(10)
C36 Si1 N1 Co1 121.37(9)
C45 Si4 N2 Si3 171.67(10)
C43 Si4 N2 Si3 51.26(13)
C44 Si4 N2 Si3 -69.97(12)
C45 Si4 N2 Co1 -14.55(12)
C43 Si4 N2 Co1 -134.95(11)
C44 Si4 N2 Co1 103.81(11)
C40 Si3 N2 Si4 -82.45(11)
C41 Si3 N2 Si4 36.39(13)
C42 Si3 N2 Si4 155.03(10)
C40 Si3 N2 Co1 103.26(9)
C41 Si3 N2 Co1 -137.90(9)
C42 Si3 N2 Co1 -19.26(11)
C89 Si6 N5 Si5 167.67(11)
C87 Si6 N5 Si5 47.73(14)
C88 Si6 N5 Si5 -73.97(13)
C89 Si6 N5 Co2 -19.52(13)
C87 Si6 N5 Co2 -139.46(11)
C88 Si6 N5 Co2 98.84(11)
C85 Si5 N5 Si6 -82.87(12)
C84 Si5 N5 Si6 154.85(10)
C86 Si5 N5 Si6 36.38(13)
C85 Si5 N5 Co2 103.88(9)
C84 Si5 N5 Co2 -18.40(11)
C86 Si5 N5 Co2 -136.87(9)
C3 N4 C1 C2 1.81(17)
C4 N4 C1 C2 -174.48(14)
C3 N4 C1 Co1 -169.48(14)
C4 N4 C1 Co1 14.2(3)
N4 C1 C2 N3 -0.99(17)
Co1 C1 C2 N3 172.78(10)
C3 N3 C2 C1 -0.11(18)
C22 N3 C2 C1 -177.51(14)
C2 N3 C3 N4 1.24(17)
C22 N3 C3 N4 178.56(14)
C2 N3 C3 C16 -174.12(15)
C22 N3 C3 C16 3.2(3)
C1 N4 C3 N3 -1.94(17)
C4 N4 C3 N3 174.53(13)
C1 N4 C3 C16 173.30(15)
C4 N4 C3 C16 -10.2(2)
C3 N4 C4 C12 -68.1(2)
C1 N4 C4 C12 107.82(17)
C3 N4 C4 C5 107.63(17)
C1 N4 C4 C5 -76.4(2)
C12 C4 C5 C9 1.0(2)
N4 C4 C5 C9 -174.61(14)
C12 C4 C5 C6 177.4(2)
N4 C4 C5 C6 1.8(3)
C12 C4 C5 C6' -168.5(7)
N4 C4 C5 C6' 15.9(8)
C9 C5 C6 C8 -66.5(4)
C4 C5 C6 C8 117.2(4)
C9 C5 C6 C7 55.8(5)
C4 C5 C6 C7 -120.6(4)
C9 C5 C6' C8' -27(2)
C4 C5 C6' C8' 142.4(17)
C9 C5 C6' C7' 98.1(18)
C4 C5 C6' C7' -92.8(18)
C4 C5 C9 C10 0.8(3)
C6 C5 C9 C10 -175.7(2)
C6' C5 C9 C10 170.2(7)
C5 C9 C10 C11 -2.1(3)
C9 C10 C11 C12 1.5(3)
C10 C11 C12 C4 0.2(2)
C10 C11 C12 C13 178.91(15)
C5 C4 C12 C11 -1.5(2)
N4 C4 C12 C11 174.09(14)
C5 C4 C12 C13 179.92(15)
N4 C4 C12 C13 -4.5(2)
C11 C12 C13 C14 56.7(2)
C4 C12 C13 C14 -124.73(17)
C11 C12 C13 C15 -64.6(2)
C4 C12 C13 C15 114.00(18)
N3 C3 C16 C17 139.77(17)
N4 C3 C16 C17 -34.6(2)
N3 C3 C16 C21 -37.7(2)
N4 C3 C16 C21 147.86(16)
C21 C16 C17 C18 0.1(3)
C3 C16 C17 C18 -177.51(16)
C16 C17 C18 C19 0.9(3)
C17 C18 C19 C20 -1.0(3)
C18 C19 C20 C21 0.1(3)
C19 C20 C21 C16 0.8(3)
C17 C16 C21 C20 -0.9(2)
C3 C16 C21 C20 176.66(15)
C3 N3 C22 C23 -78.8(2)
C2 N3 C22 C23 98.07(19)
C3 N3 C22 C30 100.44(19)
C2 N3 C22 C30 -82.7(2)
C30 C22 C23 C27 -1.1(2)
N3 C22 C23 C27 178.12(15)
C30 C22 C23 C24 179.45(16)
N3 C22 C23 C24 -1.3(2)
C22 C23 C24 C25 -119.31(18)
C27 C23 C24 C25 61.3(2)
C22 C23 C24 C26 116.65(18)
C27 C23 C24 C26 -62.8(2)
C22 C23 C27 C28 0.7(3)
C24 C23 C27 C28 -179.86(17)
C23 C27 C28 C29 0.4(3)
C27 C28 C29 C30 -1.1(3)
C28 C29 C30 C22 0.6(3)
C28 C29 C30 C31 -178.93(17)
C23 C22 C30 C29 0.5(2)
N3 C22 C30 C29 -178.77(15)
C23 C22 C30 C31 -179.98(16)
N3 C22 C30 C31 0.8(2)
C29 C30 C31 C33 -74.5(2)
C22 C30 C31 C33 106.01(19)
C29 C30 C31 C32 49.7(2)
C22 C30 C31 C32 -129.88(19)
C53 N7 C51 C52 1.55(17)
C54 N7 C51 C52 -175.69(14)
C53 N7 C51 Co2 -170.33(14)
C54 N7 C51 Co2 12.4(3)
N7 C51 C52 N8 -0.53(17)
Co2 C51 C52 N8 173.76(10)
C53 N8 C52 C51 -0.64(18)
C72 N8 C52 C51 -178.79(14)
C52 N8 C53 N7 1.59(17)
C72 N8 C53 N7 179.64(14)
C52 N8 C53 C66 -172.75(15)
C72 N8 C53 C66 5.3(3)
C51 N7 C53 N8 -1.99(17)
C54 N7 C53 N8 175.38(13)
C51 N7 C53 C66 172.19(15)
C54 N7 C53 C66 -10.4(2)
C53 N7 C54 C55 108.48(17)
C51 N7 C54 C55 -74.5(2)
C53 N7 C54 C62 -67.1(2)
C51 N7 C54 C62 109.89(17)
C62 C54 C55 C59 1.8(2)
N7 C54 C55 C59 -173.65(14)
C62 C54 C55 C56 178.3(2)
N7 C54 C55 C56 2.9(3)
C62 C54 C55 C56' -170.8(8)
N7 C54 C55 C56' 13.8(8)
C59 C55 C56 C58 -64.5(5)
C54 C55 C56 C58 119.0(4)
C59 C55 C56 C57 58.7(4)
C54 C55 C56 C57 -117.8(4)
C59 C55 C56' C58' -29(2)
C54 C55 C56' C58' 142.9(17)
C59 C55 C56' C57' 95.2(18)
C54 C55 C56' C57' -93(2)
C54 C55 C59 C60 0.3(2)
C56 C55 C59 C60 -176.4(2)
C56' C55 C59 C60 172.8(9)
C55 C59 C60 C61 -2.0(3)
C59 C60 C61 C62 1.8(3)
C60 C61 C62 C54 0.2(2)
C60 C61 C62 C63 179.53(15)
C55 C54 C62 C61 -2.0(2)
N7 C54 C62 C61 173.35(14)
C55 C54 C62 C63 178.73(15)
N7 C54 C62 C63 -5.9(2)
C61 C62 C63 C65 55.7(2)
C54 C62 C63 C65 -125.07(17)
C61 C62 C63 C64 -65.5(2)
C54 C62 C63 C64 113.72(18)
N8 C53 C66 C67 139.39(17)
N7 C53 C66 C67 -33.8(2)
N8 C53 C66 C71 -38.1(2)
N7 C53 C66 C71 148.71(16)
C71 C66 C67 C68 0.0(3)
C53 C66 C67 C68 -177.55(16)
C66 C67 C68 C69 0.5(3)
C67 C68 C69 C70 -0.7(3)
C68 C69 C70 C71 0.2(3)
C69 C70 C71 C66 0.3(3)
C67 C66 C71 C70 -0.5(2)
C53 C66 C71 C70 177.09(15)
C53 N8 C72 C73 -77.9(2)
C52 N8 C72 C73 99.84(19)
C53 N8 C72 C80 102.30(19)
C52 N8 C72 C80 -79.9(2)
C80 C72 C73 C77 -0.7(3)
N8 C72 C73 C77 179.58(15)
C80 C72 C73 C74 178.74(16)
N8 C72 C73 C74 -1.0(2)
C72 C73 C74 C75 120.91(19)
C77 C73 C74 C75 -59.7(2)
C72 C73 C74 C76 -114.76(19)
C77 C73 C74 C76 64.6(2)
C72 C73 C77 C78 0.6(3)
C74 C73 C77 C78 -178.81(18)
C73 C77 C78 C79 0.1(3)
C77 C78 C79 C80 -0.8(3)
C78 C79 C80 C72 0.7(3)
C78 C79 C80 C81' -178.70(18)
C78 C79 C80 C81 -178.70(18)
C73 C72 C80 C79 0.0(3)
N8 C72 C80 C79 179.78(15)
C73 C72 C80 C81' 179.41(16)
N8 C72 C80 C81' -0.8(2)
C73 C72 C80 C81 179.41(16)
N8 C72 C80 C81 -0.8(2)
C79 C80 C81 C83 49.4(7)
C72 C80 C81 C83 -130.0(7)
C79 C80 C81 C82 -73.5(6)
C72 C80 C81 C82 107.1(6)
C79 C80 C81' C82' -56.1(7)
C72 C80 C81' C82' 124.6(7)
C79 C80 C81' C83' 68.7(8)
C72 C80 C81' C83' -110.7(8)
Si8 N6 Si7 C92 -141.9(9)
Co2 N6 Si7 C92 50.5(9)
Si8 N6 Si7 C91 96.6(10)
Co2 N6 Si7 C91 -71.0(8)
Si8 N6 Si7 C90 -23.5(13)
Co2 N6 Si7 C90 168.8(6)
Si7 N6 Si8 C95 -164.9(10)
Co2 N6 Si8 C95 2.5(12)
Si7 N6 Si8 C94 75.4(12)
Co2 N6 Si8 C94 -117.1(8)
Si7 N6 Si8 C93 -45.3(13)
Co2 N6 Si8 C93 122.2(8)
Si8' N6' Si7' C91' 178.2(8)
Co2 N6' Si7' C91' -1.2(11)
Si8' N6' Si7' C90' -62.8(11)
Co2 N6' Si7' C90' 117.7(8)
Si8' N6' Si7' C92' 60.3(11)
Co2 N6' Si7' C92' -119.1(8)
Si7' N6' Si8' C95' -166.5(10)
Co2 N6' Si8' C95' 12.9(13)
Si7' N6' Si8' C93' -49.1(13)
Co2 N6' Si8' C93' 130.3(9)
Si7' N6' Si8' C94' 72.5(12)
Co2 N6' Si8' C94' -108.0(10)
